data_7718008
loop_
_publ_author_name
'Haynes, Matthew D.'
'O'Reilly, Andrea'
'Poole, Alice J. M.'
'Roper, Aisling F.'
'Thum, Stefan'
'Morris, Louis J.'
'Coles, Martyn P.'
'Fulton, J. Robin'
'Harder, Sjoerd'
'Turner, Zo&#xeb; R'
'O'Hare, Dermot'

_publ_section_title
;
 Heavier alkaline earth and heterobimetallic s-block "ate" complexes of a
 di(amido)siloxane ligand: solid-state structure and dynamic
 solution-phase behaviour.
;
_journal_issue 11
_journal_name_full 'Dalton transactions (Cambridge, England : 2003)'
_journal_page_first 4542
_journal_page_last 4555
_journal_paper_doi 10.1039/d5dt00044k
_journal_volume 54
_journal_year 2025
_chemical_formula_moiety 'C34 H64 K N3 O Si4 Sr'
_chemical_formula_sum 'C34 H64 K N3 O Si4 Sr'
_chemical_formula_weight 769.96
_space_group_crystal_system orthorhombic
_space_group_IT_number 33
_space_group_name_Hall 'P 2c -2n'
_space_group_name_H-M_alt 'P n a 21'
_atom_sites_solution_hydrogens geom
_atom_sites_solution_primary dual
_audit_creation_date 2023-10-27
_audit_creation_method
;
Olex2 1.5
(compiled 2023.08.24 svn.re1ec1418 for OlexSys, GUI svn.r6817)
;
_audit_update_record
;
2024-12-18 deposited with the CCDC.	2025-02-06 downloaded from the CCDC.
;
_cell_angle_alpha 90
_cell_angle_beta 90
_cell_angle_gamma 90
_cell_formula_units_Z 8
_cell_length_a 24.5555(2)
_cell_length_b 20.6930(2)
_cell_length_c 16.8114(2)
_cell_measurement_reflns_used 39587
_cell_measurement_temperature 150.00(10)
_cell_measurement_theta_max 76.3940
_cell_measurement_theta_min 3.7690
_cell_volume 8542.33(15)
_computing_cell_refinement 'CrysAlisPro 1.171.42.72a (Rigaku OD, 2022)'
_computing_data_collection 'CrysAlisPro 1.171.42.72a (Rigaku OD, 2022)'
_computing_data_reduction 'CrysAlisPro 1.171.42.72a (Rigaku OD, 2022)'
_computing_molecular_graphics 'Olex2 1.5 (Dolomanov et al., 2009)'
_computing_publication_material 'Olex2 1.5 (Dolomanov et al., 2009)'
_computing_structure_refinement 'SHELXL 2014/7 (Sheldrick, 2015)'
_computing_structure_solution 'SHELXT 2014/5 (Sheldrick, 2014)'
_diffrn_ambient_environment N~2~
_diffrn_ambient_temperature 150.00(10)
_diffrn_detector 'CCD plate'
_diffrn_detector_area_resol_mean 10.5035
_diffrn_detector_type Atlas
_diffrn_measured_fraction_theta_full 1.000
_diffrn_measured_fraction_theta_max 0.996
_diffrn_measurement_details
;
List of Runs (angles in degrees, time in seconds):

  # Type    Start    End  Width  t~exp~   \w     \q     \k     \f   Frames
#--------------------------------------------------------------------------
  1  \w     -1.00  36.00   1.00    3.00    --  -41.52  19.00-120.00   37
  2  \w     -3.00  31.00   1.00    3.00    --  -41.52  19.00  30.00   34
  3  \w      2.00  31.00   1.00    3.00    --  -41.52  19.00 -90.00   29
  4  \w     -2.00  24.00   1.00    3.00    --  -41.52  19.00 -60.00   26
  5  \w     -5.00  22.00   1.00    3.00    --  -41.52  19.00 150.00   27
  6  \w    -19.00  18.00   1.00    3.00    --  -41.52  37.00-180.00   37
  7  \w     58.00  84.00   1.00   14.00    --  111.00 -61.00  60.00   26
  8  \w     51.00  77.00   1.00   14.00    --  111.00 -59.00-106.00   26
  9  \w     42.00 117.00   1.00   14.00    --  111.00 -77.00 150.00   75
 10  \w     40.00  65.00   1.00   14.00    --  111.00 -45.00  60.00   25
 11  \w     40.00  65.00   1.00   14.00    --  111.00 -45.00   0.00   25
 12  \w    106.00 174.00   1.00   14.00    --  111.00  77.00 150.00   68
 13  \w     41.00  68.00   1.00   14.00    --  111.00 -45.00 -90.00   27
 14  \w     46.00  90.00   1.00   14.00    --  111.00 -61.00  30.00   44
 15  \w    103.00 172.00   1.00   14.00    --  111.00  77.00  60.00   69
 16  \w     32.00  90.00   1.00    3.00    --   41.52-125.00  30.00   58
 17  \w     27.00  76.00   1.00    3.00    --   41.52 -99.00-180.00   49
 18  \w    107.00 170.00   1.00   14.00    --  111.00  45.00 -60.00   63
 19  \w     79.00 136.00   1.00   14.00    --  111.00 178.00  60.00   57
 20  \w     71.00 103.00   1.00   14.00    --  111.00 -94.00  60.00   32
 21  \w     47.00  73.00   1.00   14.00    --  111.00 -61.00 150.00   26
 22  \w     76.00 102.00   1.00   14.00    --  111.00-111.00 150.00   26
 23  \w     60.00  87.00   1.00   14.00    --  111.00 -61.00  90.00   27
 24  \w     51.00  97.00   1.00   14.00    --  111.00-111.00 -60.00   46
 25  \w     54.00  80.00   1.00   14.00    --  111.00 -61.00-180.00   26
 26  \w     57.00  85.00   1.00   14.00    --  111.00-111.00  60.00   28
 27  \w      0.00  27.00   1.00    3.00    --  -41.52  37.00 -30.00   27
 28  \w      5.00  31.00   1.00    3.00    --  -41.52  19.00-150.00   26
 29  \w    -21.00  20.00   1.00    3.00    --  -41.52  37.00 120.00   41
 30  \w     11.00  37.00   1.00    3.00    --  -41.52  19.00-180.00   26
 31  \w     33.00  59.00   1.00    3.00    --   41.52-125.00 -60.00   26
 32  \w     25.00  64.00   1.00    3.00    --   41.52 -99.00  30.00   39
 33  \w     36.00  62.00   1.00    3.00    --   41.52-125.00 150.00   26
 34  \w    113.00 138.00   1.00   14.00    --  111.00  73.00-108.00   25
 35  \w     45.00  83.00   1.00   14.00    --  111.00-111.00-180.00   38
 36  \w    107.00 139.00   1.00   14.00    --  111.00  77.00  30.00   32
 37  \w     71.00 107.00   1.00   14.00    --  111.00 -94.00 120.00   36
 38  \w     84.00 159.00   1.00   14.00    --  111.00  61.00-180.00   75
 39  \w     69.00 108.00   1.00   14.00    --  111.00-111.00   0.00   39
 40  \w     40.00  65.00   1.00   14.00    --  111.00 -45.00  30.00   25
 41  \w    111.00 170.00   1.00   14.00    --  111.00 111.00 120.00   59
 42  \w     84.00 109.00   1.00   14.00    --  111.00-111.00-120.00   25
 43  \w     76.00 109.00   1.00   14.00    --  111.00-111.00  30.00   33
 44  \w     83.00 109.00   1.00   14.00    --  111.00-111.00  90.00   26
 45  \w    115.00 139.00   1.00   14.00    --  111.00 111.00   0.00   24
;
_diffrn_measurement_device 'four-circle diffractometer'
_diffrn_measurement_device_type 'SuperNova, Dual, Cu at home/near, Atlas'
_diffrn_measurement_method '\w scans'
_diffrn_orient_matrix_type 'CrysAlisPro convention (1999,Acta A55,543-557)'
_diffrn_orient_matrix_UB_11 0.0506075000
_diffrn_orient_matrix_UB_12 0.0517667000
_diffrn_orient_matrix_UB_13 0.0130226000
_diffrn_orient_matrix_UB_21 0.0059030000
_diffrn_orient_matrix_UB_22 -0.0379748000
_diffrn_orient_matrix_UB_23 0.0673868000
_diffrn_orient_matrix_UB_31 0.0365396000
_diffrn_orient_matrix_UB_32 -0.0654245000
_diffrn_orient_matrix_UB_33 -0.0289119000
_diffrn_radiation_monochromator mirror
_diffrn_radiation_probe x-ray
_diffrn_radiation_type 'Cu K\a'
_diffrn_radiation_wavelength 1.54184
_diffrn_reflns_av_R_equivalents 0.0478
_diffrn_reflns_av_unetI/netI 0.0361
_diffrn_reflns_Laue_measured_fraction_full 1.000
_diffrn_reflns_Laue_measured_fraction_max 0.996
_diffrn_reflns_limit_h_max 27
_diffrn_reflns_limit_h_min -30
_diffrn_reflns_limit_k_max 26
_diffrn_reflns_limit_k_min -26
_diffrn_reflns_limit_l_max 20
_diffrn_reflns_limit_l_min -21
_diffrn_reflns_number 84481
_diffrn_reflns_point_group_measured_fraction_full 1.000
_diffrn_reflns_point_group_measured_fraction_max 0.996
_diffrn_reflns_theta_full 67.684
_diffrn_reflns_theta_max 76.377
_diffrn_reflns_theta_min 3.836
_diffrn_source 'micro-focus sealed X-ray tube'
_diffrn_source_type 'SuperNova (Cu) X-ray Source'
_exptl_absorpt_coefficient_mu 3.905
_exptl_absorpt_correction_T_max 1.00000
_exptl_absorpt_correction_T_min 0.43055
_exptl_absorpt_correction_type multi-scan
_exptl_absorpt_process_details
;
CrysAlisPro 1.171.42.72a (Rigaku Oxford Diffraction, 2022)
Empirical absorption correction using spherical harmonics,
implemented in SCALE3 ABSPACK scaling algorithm.
;
_exptl_crystal_colour colourless
_exptl_crystal_colour_primary colourless
_exptl_crystal_density_diffrn 1.197
_exptl_crystal_description 'rect. Prism'
_exptl_crystal_F_000 3280
_exptl_crystal_recrystallization_method 'Crystallised from concentrated benzene solution at room temperature'
_exptl_crystal_size_max 0.4
_exptl_crystal_size_mid 0.08
_exptl_crystal_size_min 0.07
_refine_diff_density_max 0.382
_refine_diff_density_min -0.261
_refine_diff_density_rms 0.046
_refine_ls_abs_structure_details
;
 Refined as an inversion twin.
;
_refine_ls_abs_structure_Flack 0.326(12)
_refine_ls_extinction_method none
_refine_ls_goodness_of_fit_ref 1.059
_refine_ls_hydrogen_treatment constr
_refine_ls_matrix_type full
_refine_ls_number_parameters 872
_refine_ls_number_reflns 16314
_refine_ls_number_restraints 29
_refine_ls_restrained_S_all 1.060
_refine_ls_R_factor_all 0.0356
_refine_ls_R_factor_gt 0.0309
_refine_ls_shift/su_max 0.001
_refine_ls_shift/su_mean 0.000
_refine_ls_structure_factor_coef Fsqd
_refine_ls_weighting_details 'w=1/[\s^2^(Fo^2^)+(0.0298P)^2^+2.3037P] where P=(Fo^2^+2Fc^2^)/3'
_refine_ls_weighting_scheme calc
_refine_ls_wR_factor_gt 0.0717
_refine_ls_wR_factor_ref 0.0747
_reflns_Friedel_coverage 0.932
_reflns_Friedel_fraction_full 1.000
_reflns_Friedel_fraction_max 0.996
_reflns_number_gt 15086
_reflns_number_total 16314
_reflns_threshold_expression 'I > 2\s(I)'
_cod_data_source_file d5dt00044k2.cif
_cod_data_source_block 063ljm23
_cod_depositor_comments 'Adding full bibliography for 7718002--7718016.cif.'
_cod_database_code 7718008
_shelx_shelxl_version_number 2014/7
_chemical_oxdiff_formula 'C34 H64 Sr1 N3 Si4 K1 O1'
_shelx_space_group_comment
;
The symmetry employed for this shelxl refinement is uniquely defined
by the following loop, which should always be used as a source of
symmetry information in preference to the above space-group names.
They are only intended as comments.
;
_shelx_estimated_absorpt_t_max 0.772
_shelx_estimated_absorpt_t_min 0.304
_olex2_refinement_description
;
1. Twinned data refinement
 Scales: 0.674(12)
 0.326(12)
2. Fixed Uiso
 At 1.2 times of:
  All C(H) groups, All C(H,H) groups
 At 1.5 times of:
  All C(H,H,H) groups
3. Restrained distances
 C48-C49B \\sim C48-C49A
 with sigma of 0.02
 C48-C50B \\sim C48-C50A
 with sigma of 0.02
 C14-C15B \\sim C14-C15A
 with sigma of 0.02
 C14-C16B \\sim C14-C16A
 with sigma of 0.02
4. Uiso/Uaniso restraints and constraints
C49A \\sim C50A \\sim C49B \\sim C50B: within 2A with sigma of 0.01 and sigma
for terminal atoms of 0.02 within 2A
C15A \\sim C16A \\sim C15B \\sim C16B: within 2A with sigma of 0.01 and sigma
for terminal atoms of 0.02 within 2A
5. Others
 Sof(H48A)=Sof(C49A)=Sof(H49A)=Sof(H49B)=Sof(H49C)=Sof(C50A)=Sof(H50A)=
 Sof(H50B)=Sof(H50C)=1-FVAR(1)
 Sof(H48)=Sof(C49B)=Sof(H49D)=Sof(H49E)=Sof(H49F)=Sof(C50B)=Sof(H50D)=
 Sof(H50E)=Sof(H50F)=FVAR(1)
 Sof(H14A)=Sof(C15A)=Sof(H15A)=Sof(H15B)=Sof(H15C)=Sof(C16A)=Sof(H16A)=
 Sof(H16B)=Sof(H16C)=1-FVAR(2)
 Sof(H14)=Sof(C15B)=Sof(H15D)=Sof(H15E)=Sof(H15F)=Sof(C16B)=Sof(H16D)=
 Sof(H16E)=Sof(H16F)=FVAR(2)
6.a Ternary CH refined with riding coordinates:
 C11(H11), C14(H14), C14(H14A), C23(H23), C26(H26), C45(H45), C48(H48),
 C48(H48A), C57(H57), C60(H60)
6.b Aromatic/amide H refined with riding coordinates:
 C7(H7), C8(H8), C9(H9), C19(H19), C20(H20), C21(H21), C41(H41), C42(H42),
 C43(H43), C53(H53), C54(H54), C55(H55)
6.c Idealised Me refined as rotating group:
 C1(H1A,H1B,H1C), C2(H2A,H2B,H2C), C3(H3A,H3B,H3C), C4(H4A,H4B,H4C), C12(H12A,
 H12B,H12C), C13(H13A,H13B,H13C), C24(H24A,H24B,H24C), C25(H25A,H25B,H25C),
 C27(H27A,H27B,H27C), C28(H28A,H28B,H28C), C29(H29A,H29C,H29B), C30(H30A,H30C,
 H30B), C31(H31A,H31B,H31C), C32(H32A,H32C,H32B), C33(H33A,H33B,H33C), C34(H34A,
 H34B,H34C), C35(H35A,H35B,H35C), C36(H36A,H36B,H36C), C37(H37A,H37B,H37C),
 C38(H38A,H38B,H38C), C46(H46A,H46B,H46C), C47(H47A,H47B,H47C), C58(H58A,H58B,
 H58C), C59(H59A,H59B,H59C), C61(H61A,H61B,H61C), C62(H62A,H62B,H62C), C63(H63A,
 H63B,H63C), C64(H64A,H64C,H64B), C65(H65A,H65B,H65C), C66(H66A,H66C,H66B),
 C67(H67A,H67C,H67B), C68(H68A,H68B,H68C), C15A(H15A,H15B,H15C), C16A(H16A,H16B,
 H16C), C49A(H49A,H49B,H49C), C50A(H50A,H50B,H50C), C15B(H15D,H15E,H15F),
 C16B(H16D,H16E,H16F), C49B(H49D,H49E,H49F), C50B(H50D,H50E,H50F)
;
_ins_header
;
TITL 063ljm23_rint in Pnma 
REM Pnma (#62, found as Pmcn in cab setting)
CELL 1.54184  24.555459  16.811373  20.692995  90.0000  90.0000  90.0000
ZERR    8.00   0.000229   0.000152   0.000210   0.0000   0.0000   0.0000
LATT  1
SYMM -x+1/2,-y, z+1/2 
SYMM -x, y+1/2,-z 
SYMM  x+1/2,-y+1/2,-z+1/2 
SFAC C H N O Si K Sr
UNIT 384.00 512.00 24.00 8.00 32.00 8.00 8.00
REM  CrysAlisPro recorded range (K): Min=150.0; max=150.0; aver:150.0
TEMP -123
TREF
HKLF 4
END
;
_olex2_exptl_crystal_mounting_method
'mounted on a MiTeGen MicroMount using perfluoropolyether oil and rapidly transferred to a goniometer head on a diffractometer fitted with an Oxford Cryostream open-flow nitrogen cooling device'
_olex2_submission_special_instructions 'No special instructions were received'
_oxdiff_exptl_absorpt_empirical_details
;
Empirical correction (ABSPACK) includes:
- Absorption correction using spherical harmonics
- Frame scaling
;
_oxdiff_exptl_absorpt_empirical_full_max 1.549
_oxdiff_exptl_absorpt_empirical_full_min 0.568

loop_
_space_group_symop_operation_xyz
'x, y, z'
'-x, -y, z+1/2'
'x+1/2, -y+1/2, z'
'-x+1/2, y+1/2, z+1/2'

loop_
_atom_site_label
_atom_site_type_symbol
_atom_site_fract_x
_atom_site_fract_y
_atom_site_fract_z
_atom_site_U_iso_or_equiv
_atom_site_adp_type
_atom_site_occupancy
_atom_site_site_symmetry_order
_atom_site_calc_flag
_atom_site_refinement_flags_posn
_atom_site_refinement_flags_adp
_atom_site_refinement_flags_occupancy
_atom_site_disorder_assembly
_atom_site_disorder_group
Sr1 Sr 0.29861(2) 0.80493(2) 0.49326(2) 0.03261(8) Uani 1 1 d . . . . .
Sr2 Sr 0.44095(2) 0.31016(2) 0.50675(2) 0.02976(7) Uani 1 1 d . . . . .
K1 K 0.29109(3) 0.60061(4) 0.48547(6) 0.04219(19) Uani 1 1 d . . . . .
K2 K 0.44669(3) 0.10200(4) 0.50711(7) 0.04000(17) Uani 1 1 d . . . . .
Si1 Si 0.24801(4) 0.94893(5) 0.50918(7) 0.0340(2) Uani 1 1 d . . . . .
Si2 Si 0.16790(4) 0.82518(5) 0.48405(7) 0.0335(2) Uani 1 1 d . . . . .
Si3 Si 0.31188(4) 0.70973(5) 0.65367(6) 0.0320(2) Uani 1 1 d . . . . .
Si4 Si 0.40720(4) 0.70343(5) 0.53235(6) 0.0314(2) Uani 1 1 d . . . . .
Si5 Si 0.49101(4) 0.45473(4) 0.49390(8) 0.0363(2) Uani 1 1 d . . . . .
Si6 Si 0.56944(4) 0.33353(5) 0.53818(8) 0.0401(2) Uani 1 1 d . . . . .
Si7 Si 0.33413(4) 0.20738(5) 0.46767(6) 0.02891(19) Uani 1 1 d . . . . .
Si8 Si 0.42920(4) 0.21536(5) 0.34546(6) 0.0323(2) Uani 1 1 d . . . . .
O1 O 0.21622(9) 0.87844(12) 0.5052(2) 0.0383(5) Uani 1 1 d . . . . .
O2 O 0.52216(10) 0.38442(12) 0.5084(2) 0.0402(6) Uani 1 1 d . . . . .
N1 N 0.31247(11) 0.92580(14) 0.4950(2) 0.0347(6) Uani 1 1 d . . . . .
N2 N 0.20524(12) 0.75895(16) 0.46327(19) 0.0339(6) Uani 1 1 d . . . . .
N3 N 0.34186(12) 0.70985(15) 0.56299(19) 0.0308(6) Uani 1 1 d . . . . .
N4 N 0.42591(12) 0.43166(14) 0.4979(2) 0.0346(6) Uani 1 1 d . . . . .
N5 N 0.53260(12) 0.26554(16) 0.5484(2) 0.0362(7) Uani 1 1 d . . . . .
N6 N 0.39892(11) 0.21372(15) 0.43562(18) 0.0285(6) Uani 1 1 d . . . . .
C1 C 0.2145(2) 1.0030(2) 0.4340(3) 0.0545(12) Uani 1 1 d . . . . .
H1A H 0.2185 0.9842 0.3809 0.082 Uiso 1 1 calc R U . . .
H1B H 0.2318 1.0457 0.4352 0.082 Uiso 1 1 calc R U . . .
H1C H 0.1757 1.0074 0.4468 0.082 Uiso 1 1 calc R U . . .
C2 C 0.2328(2) 0.9840(3) 0.6092(3) 0.0539(12) Uani 1 1 d . . . . .
H2A H 0.1933 0.9895 0.6151 0.081 Uiso 1 1 calc R U . . .
H2B H 0.2507 1.0261 0.6144 0.081 Uiso 1 1 calc R U . . .
H2C H 0.2462 0.9548 0.6507 0.081 Uiso 1 1 calc R U . . .
C3 C 0.1271(2) 0.8551(3) 0.3980(4) 0.0633(14) Uani 1 1 d . . . . .
H3A H 0.1078 0.8946 0.4133 0.095 Uiso 1 1 calc R U . . .
H3B H 0.1008 0.8220 0.3821 0.095 Uiso 1 1 calc R U . . .
H3C H 0.1515 0.8645 0.3533 0.095 Uiso 1 1 calc R U . . .
C4 C 0.12394(16) 0.8271(2) 0.5750(3) 0.0460(10) Uani 1 1 d . . . . .
H4A H 0.1453 0.8134 0.6212 0.069 Uiso 1 1 calc R U . . .
H4B H 0.0930 0.7979 0.5678 0.069 Uiso 1 1 calc R U . . .
H4C H 0.1105 0.8712 0.5835 0.069 Uiso 1 1 calc R U . . .
C5 C 0.36437(14) 0.94683(17) 0.4815(2) 0.0330(8) Uani 1 1 d . . . . .
C6 C 0.38311(17) 0.9626(2) 0.4030(3) 0.0394(8) Uani 1 1 d . . . . .
C7 C 0.43820(18) 0.9711(2) 0.3883(3) 0.0453(10) Uani 1 1 d . . . . .
H7 H 0.4499 0.9805 0.3357 0.054 Uiso 1 1 calc R U . . .
C8 C 0.47674(18) 0.9663(2) 0.4484(4) 0.0517(12) Uani 1 1 d . . . . .
H8 H 0.5144 0.9709 0.4370 0.062 Uiso 1 1 calc R U . . .
C9 C 0.45908(16) 0.9546(2) 0.5254(3) 0.0458(11) Uani 1 1 d . . . . .
H9 H 0.4852 0.9522 0.5669 0.055 Uiso 1 1 calc R U . . .
C10 C 0.40415(15) 0.94634(19) 0.5437(3) 0.0377(8) Uani 1 1 d . . . . .
C11 C 0.3425(2) 0.9660(3) 0.3355(3) 0.0553(12) Uani 1 1 d . . . . .
H11 H 0.3054 0.9701 0.3596 0.066 Uiso 1 1 calc R U . . .
C12 C 0.3431(4) 0.9041(4) 0.2867(4) 0.091(2) Uani 1 1 d . . . . .
H12A H 0.3784 0.8997 0.2601 0.137 Uiso 1 1 calc R U . . .
H12B H 0.3141 0.9058 0.2467 0.137 Uiso 1 1 calc R U . . .
H12C H 0.3372 0.8670 0.3219 0.137 Uiso 1 1 calc R U . . .
C13 C 0.3510(3) 1.0244(3) 0.2809(4) 0.0746(17) Uani 1 1 d . . . . .
H13A H 0.3528 1.0638 0.3131 0.112 Uiso 1 1 calc R U . . .
H13B H 0.3205 1.0275 0.2435 0.112 Uiso 1 1 calc R U . . .
H13C H 0.3851 1.0191 0.2513 0.112 Uiso 1 1 calc R U . . .
C14 C 0.38664(18) 0.9346(2) 0.6292(3) 0.0450(10) Uani 1 1 d D . . . .
H14 H 0.3461 0.9306 0.6284 0.054 Uiso 0.41(3) 1 calc R U P A 1
H14A H 0.3511 0.9111 0.6284 0.054 Uiso 0.59(3) 1 calc R U P A 2
C17 C 0.19882(15) 0.70166(19) 0.4240(2) 0.0358(8) Uani 1 1 d . . . . .
C18 C 0.16585(16) 0.6493(2) 0.4521(3) 0.0391(9) Uani 1 1 d . . . . .
C19 C 0.16558(19) 0.5899(2) 0.4134(3) 0.0500(11) Uani 1 1 d . . . . .
H19 H 0.1436 0.5560 0.4339 0.060 Uiso 1 1 calc R U . . .
C20 C 0.1967(2) 0.5788(3) 0.3453(3) 0.0594(13) Uani 1 1 d . . . . .
H20 H 0.1967 0.5377 0.3201 0.071 Uiso 1 1 calc R U . . .
C21 C 0.2270(2) 0.6285(3) 0.3159(3) 0.0530(12) Uani 1 1 d . . . . .
H21 H 0.2476 0.6216 0.2688 0.064 Uiso 1 1 calc R U . . .
C22 C 0.22906(17) 0.6892(2) 0.3521(3) 0.0437(10) Uani 1 1 d . . . . .
C23 C 0.12790(16) 0.6595(2) 0.5222(3) 0.0409(9) Uani 1 1 d . . . . .
H23 H 0.1441 0.6938 0.5569 0.049 Uiso 1 1 calc R U . . .
C24 C 0.07279(15) 0.6839(2) 0.4926(4) 0.0495(11) Uani 1 1 d . . . . .
H24A H 0.0782 0.7225 0.4597 0.074 Uiso 1 1 calc R U . . .
H24B H 0.0497 0.6947 0.5382 0.074 Uiso 1 1 calc R U . . .
H24C H 0.0552 0.6501 0.4609 0.074 Uiso 1 1 calc R U . . .
C25 C 0.11880(19) 0.5990(2) 0.5738(3) 0.0513(11) Uani 1 1 d . . . . .
H25A H 0.0996 0.6111 0.6226 0.077 Uiso 1 1 calc R U . . .
H25B H 0.1541 0.5798 0.5874 0.077 Uiso 1 1 calc R U . . .
H25C H 0.0970 0.5675 0.5441 0.077 Uiso 1 1 calc R U . . .
C26 C 0.26255(17) 0.7420(3) 0.3126(3) 0.0460(10) Uani 1 1 d . . . . .
H26 H 0.2592 0.7821 0.3455 0.055 Uiso 1 1 calc R U . . .
C27 C 0.2425(3) 0.7574(4) 0.2285(4) 0.081(2) Uani 1 1 d . . . . .
H27A H 0.2053 0.7743 0.2311 0.122 Uiso 1 1 calc R U . . .
H27B H 0.2430 0.7180 0.1963 0.122 Uiso 1 1 calc R U . . .
H27C H 0.2664 0.7899 0.2043 0.122 Uiso 1 1 calc R U . . .
C28 C 0.3228(2) 0.7228(4) 0.3102(4) 0.0745(17) Uani 1 1 d . . . . .
H28A H 0.3440 0.7573 0.2849 0.112 Uiso 1 1 calc R U . . .
H28B H 0.3269 0.6827 0.2796 0.112 Uiso 1 1 calc R U . . .
H28C H 0.3361 0.7160 0.3646 0.112 Uiso 1 1 calc R U . . .
C29 C 0.25784(17) 0.6455(2) 0.6612(3) 0.0454(10) Uani 1 1 d . . . . .
H29A H 0.2303 0.6526 0.6200 0.068 Uiso 1 1 calc R U . . .
H29C H 0.2407 0.6476 0.7137 0.068 Uiso 1 1 calc R U . . .
H29B H 0.2745 0.6029 0.6538 0.068 Uiso 1 1 calc R U . . .
C30 C 0.27224(18) 0.7871(2) 0.6702(3) 0.0429(9) Uani 1 1 d . . . . .
H30A H 0.2966 0.8243 0.6639 0.064 Uiso 1 1 calc R U . . .
H30C H 0.2570 0.7872 0.7241 0.064 Uiso 1 1 calc R U . . .
H30B H 0.2426 0.7899 0.6313 0.064 Uiso 1 1 calc R U . . .
C31 C 0.3567(2) 0.7030(3) 0.7434(3) 0.0511(11) Uani 1 1 d . . . . .
H31A H 0.3766 0.6620 0.7417 0.077 Uiso 1 1 calc R U . . .
H31B H 0.3343 0.7047 0.7916 0.077 Uiso 1 1 calc R U . . .
H31C H 0.3827 0.7390 0.7439 0.077 Uiso 1 1 calc R U . . .
C32 C 0.41912(17) 0.6309(2) 0.4661(3) 0.0466(10) Uani 1 1 d . . . . .
H32A H 0.4124 0.5912 0.4963 0.070 Uiso 1 1 calc R U . . .
H32C H 0.4569 0.6312 0.4471 0.070 Uiso 1 1 calc R U . . .
H32B H 0.3943 0.6328 0.4204 0.070 Uiso 1 1 calc R U . . .
C33 C 0.42618(16) 0.7745(2) 0.4679(2) 0.0391(8) Uani 1 1 d . . . . .
H33A H 0.4039 0.7742 0.4196 0.059 Uiso 1 1 calc R U . . .
H33B H 0.4648 0.7715 0.4534 0.059 Uiso 1 1 calc R U . . .
H33C H 0.4198 0.8147 0.4973 0.059 Uiso 1 1 calc R U . . .
C34 C 0.46100(16) 0.6981(2) 0.6112(3) 0.0439(10) Uani 1 1 d . . . . .
H34A H 0.4599 0.7370 0.6443 0.066 Uiso 1 1 calc R U . . .
H34B H 0.4969 0.6943 0.5861 0.066 Uiso 1 1 calc R U . . .
H34C H 0.4543 0.6600 0.6445 0.066 Uiso 1 1 calc R U . . .
C35 C 0.5190(2) 0.5118(2) 0.5700(3) 0.0543(12) Uani 1 1 d . . . . .
H35A H 0.5148 0.4930 0.6231 0.082 Uiso 1 1 calc R U . . .
H35B H 0.4991 0.5529 0.5673 0.082 Uiso 1 1 calc R U . . .
H35C H 0.5577 0.5196 0.5593 0.082 Uiso 1 1 calc R U . . .
C36 C 0.5138(2) 0.4844(3) 0.3942(3) 0.0590(13) Uani 1 1 d . . . . .
H36A H 0.5530 0.4927 0.3954 0.089 Uiso 1 1 calc R U . . .
H36B H 0.4944 0.5245 0.3811 0.089 Uiso 1 1 calc R U . . .
H36C H 0.5058 0.4516 0.3538 0.089 Uiso 1 1 calc R U . . .
C37 C 0.6005(3) 0.3633(3) 0.6316(4) 0.086(2) Uani 1 1 d . . . . .
H37A H 0.6208 0.4031 0.6209 0.129 Uiso 1 1 calc R U . . .
H37B H 0.6254 0.3305 0.6528 0.129 Uiso 1 1 calc R U . . .
H37C H 0.5719 0.3721 0.6707 0.129 Uiso 1 1 calc R U . . .
C38 C 0.6217(2) 0.3400(3) 0.4574(5) 0.078(2) Uani 1 1 d . . . . .
H38A H 0.6075 0.3204 0.4086 0.117 Uiso 1 1 calc R U . . .
H38B H 0.6549 0.3175 0.4737 0.117 Uiso 1 1 calc R U . . .
H38C H 0.6299 0.3857 0.4476 0.117 Uiso 1 1 calc R U . . .
C39 C 0.37292(14) 0.44920(15) 0.5069(3) 0.0316(7) Uani 1 1 d . . . . .
C40 C 0.33576(17) 0.4484(2) 0.4409(3) 0.0393(9) Uani 1 1 d . . . . .
C41 C 0.28000(19) 0.4540(2) 0.4543(4) 0.0535(12) Uani 1 1 d . . . . .
H41 H 0.2558 0.4513 0.4103 0.064 Uiso 1 1 calc R U . . .
C42 C 0.25842(18) 0.4632(2) 0.5299(4) 0.0543(13) Uani 1 1 d . . . . .
H42 H 0.2202 0.4655 0.5380 0.065 Uiso 1 1 calc R U . . .
C43 C 0.29426(19) 0.4691(2) 0.5933(3) 0.0459(10) Uani 1 1 d . . . . .
H43 H 0.2802 0.4774 0.6449 0.055 Uiso 1 1 calc R U . . .
C44 C 0.35038(17) 0.46322(19) 0.5832(2) 0.0354(8) Uani 1 1 d . . . . .
C45 C 0.3575(2) 0.4391(2) 0.3572(3) 0.0521(12) Uani 1 1 d . . . . .
H45 H 0.3960 0.4239 0.3621 0.062 Uiso 1 1 calc R U . . .
C46 C 0.3584(3) 0.5022(3) 0.3106(4) 0.0772(19) Uani 1 1 d . . . . .
H46A H 0.3214 0.5195 0.3067 0.116 Uiso 1 1 calc R U . . .
H46B H 0.3727 0.4943 0.2571 0.116 Uiso 1 1 calc R U . . .
H46C H 0.3818 0.5335 0.3381 0.116 Uiso 1 1 calc R U . . .
C47 C 0.3268(4) 0.3887(3) 0.3099(4) 0.092(3) Uani 1 1 d . . . . .
H47A H 0.3274 0.3474 0.3385 0.138 Uiso 1 1 calc R U . . .
H47B H 0.3441 0.3833 0.2577 0.138 Uiso 1 1 calc R U . . .
H47C H 0.2890 0.4027 0.3026 0.138 Uiso 1 1 calc R U . . .
C48 C 0.3878(2) 0.4681(2) 0.6551(3) 0.0471(10) Uani 1 1 d D . . . .
H48 H 0.4201 0.4937 0.6373 0.057 Uiso 0.43(4) 1 calc R U P B 1
H48A H 0.4258 0.4723 0.6342 0.057 Uiso 0.57(4) 1 calc R U P B 2
C51 C 0.53676(16) 0.20473(18) 0.5801(2) 0.0348(8) Uani 1 1 d . . . . .
C52 C 0.57013(16) 0.1544(2) 0.5456(3) 0.0410(9) Uani 1 1 d . . . . .
C53 C 0.56881(19) 0.0922(2) 0.5760(3) 0.0496(11) Uani 1 1 d . . . . .
H53 H 0.5909 0.0599 0.5522 0.059 Uiso 1 1 calc R U . . .
C54 C 0.5363(2) 0.0758(2) 0.6399(3) 0.0558(12) Uani 1 1 d . . . . .
H54 H 0.5354 0.0326 0.6588 0.067 Uiso 1 1 calc R U . . .
C55 C 0.5052(2) 0.1231(3) 0.6760(3) 0.0543(12) Uani 1 1 d . . . . .
H55 H 0.4834 0.1120 0.7208 0.065 Uiso 1 1 calc R U . . .
C56 C 0.50497(18) 0.1867(2) 0.6483(3) 0.0418(9) Uani 1 1 d . . . . .
C57 C 0.61049(16) 0.1710(2) 0.4810(3) 0.0475(10) Uani 1 1 d . . . . .
H57 H 0.5961 0.2090 0.4509 0.057 Uiso 1 1 calc R U . . .
C58 C 0.6223(2) 0.1167(3) 0.4211(4) 0.0607(14) Uani 1 1 d . . . . .
H58A H 0.6441 0.1339 0.3771 0.091 Uiso 1 1 calc R U . . .
H58B H 0.5879 0.0996 0.4005 0.091 Uiso 1 1 calc R U . . .
H58C H 0.6425 0.0820 0.4477 0.091 Uiso 1 1 calc R U . . .
C59 C 0.66464(18) 0.1909(3) 0.5202(4) 0.0656(17) Uani 1 1 d . . . . .
H59A H 0.6804 0.1537 0.5481 0.098 Uiso 1 1 calc R U . . .
H59B H 0.6580 0.2259 0.5584 0.098 Uiso 1 1 calc R U . . .
H59C H 0.6901 0.2059 0.4792 0.098 Uiso 1 1 calc R U . . .
C60 C 0.4742(2) 0.2376(3) 0.6955(3) 0.0480(10) Uani 1 1 d . . . . .
H60 H 0.4722 0.2777 0.6625 0.058 Uiso 1 1 calc R U . . .
C61 C 0.4160(2) 0.2182(3) 0.7175(5) 0.0761(18) Uani 1 1 d . . . . .
H61A H 0.3957 0.2076 0.6691 0.114 Uiso 1 1 calc R U . . .
H61B H 0.3981 0.2542 0.7450 0.114 Uiso 1 1 calc R U . . .
H61C H 0.4170 0.1804 0.7526 0.114 Uiso 1 1 calc R U . . .
C62 C 0.5050(2) 0.2537(4) 0.7714(4) 0.0735(18) Uani 1 1 d . . . . .
H62A H 0.5066 0.2154 0.8055 0.110 Uiso 1 1 calc R U . . .
H62B H 0.4862 0.2886 0.7996 0.110 Uiso 1 1 calc R U . . .
H62C H 0.5420 0.2676 0.7580 0.110 Uiso 1 1 calc R U . . .
C63 C 0.31742(16) 0.27847(19) 0.5347(2) 0.0372(8) Uani 1 1 d . . . . .
H63A H 0.3437 0.2803 0.5785 0.056 Uiso 1 1 calc R U . . .
H63B H 0.2806 0.2732 0.5563 0.056 Uiso 1 1 calc R U . . .
H63C H 0.3193 0.3186 0.5039 0.056 Uiso 1 1 calc R U . . .
C64 C 0.32234(17) 0.1339(2) 0.5319(3) 0.0435(9) Uani 1 1 d . . . . .
H64A H 0.3295 0.0948 0.5008 0.065 Uiso 1 1 calc R U . . .
H64C H 0.2845 0.1336 0.5504 0.065 Uiso 1 1 calc R U . . .
H64B H 0.3469 0.1353 0.5778 0.065 Uiso 1 1 calc R U . . .
C65 C 0.27948(17) 0.2038(3) 0.3900(3) 0.0474(10) Uani 1 1 d . . . . .
H65A H 0.2795 0.2440 0.3592 0.071 Uiso 1 1 calc R U . . .
H65B H 0.2440 0.1983 0.4158 0.071 Uiso 1 1 calc R U . . .
H65C H 0.2863 0.1671 0.3544 0.071 Uiso 1 1 calc R U . . .
C66 C 0.4728(2) 0.2908(2) 0.3344(3) 0.0521(12) Uani 1 1 d . . . . .
H66A H 0.4502 0.3292 0.3432 0.078 Uiso 1 1 calc R U . . .
H66C H 0.4882 0.2923 0.2807 0.078 Uiso 1 1 calc R U . . .
H66B H 0.5023 0.2898 0.3736 0.078 Uiso 1 1 calc R U . . .
C67 C 0.4794(2) 0.1474(3) 0.3332(3) 0.0594(14) Uani 1 1 d . . . . .
H67A H 0.5055 0.1483 0.3772 0.089 Uiso 1 1 calc R U . . .
H67C H 0.4988 0.1526 0.2827 0.089 Uiso 1 1 calc R U . . .
H67B H 0.4599 0.1061 0.3333 0.089 Uiso 1 1 calc R U . . .
C68 C 0.3840(2) 0.2137(2) 0.2557(3) 0.0475(10) Uani 1 1 d . . . . .
H68A H 0.3621 0.1741 0.2562 0.071 Uiso 1 1 calc R U . . .
H68B H 0.4065 0.2147 0.2075 0.071 Uiso 1 1 calc R U . . .
H68C H 0.3599 0.2514 0.2564 0.071 Uiso 1 1 calc R U . . .
C15A C 0.4082(6) 0.8726(6) 0.6663(8) 0.049(3) Uani 0.59(3) 1 d D U P A 1
H15A H 0.4481 0.8735 0.6667 0.073 Uiso 0.59(3) 1 calc R U P A 1
H15B H 0.3956 0.8354 0.6352 0.073 Uiso 0.59(3) 1 calc R U P A 1
H15C H 0.3947 0.8689 0.7210 0.073 Uiso 0.59(3) 1 calc R U P A 1
C16A C 0.4000(8) 0.9909(6) 0.6862(9) 0.056(3) Uani 0.59(3) 1 d D U P A 1
H16A H 0.3821 0.9835 0.7375 0.085 Uiso 0.59(3) 1 calc R U P A 1
H16B H 0.3868 1.0315 0.6633 0.085 Uiso 0.59(3) 1 calc R U P A 1
H16C H 0.4394 0.9934 0.6941 0.085 Uiso 0.59(3) 1 calc R U P A 1
C49A C 0.3635(10) 0.5050(12) 0.7261(9) 0.073(5) Uani 0.57(4) 1 d D U P B 1
H49A H 0.3926 0.5161 0.7636 0.109 Uiso 0.57(4) 1 calc R U P B 1
H49B H 0.3365 0.4777 0.7529 0.109 Uiso 0.57(4) 1 calc R U P B 1
H49C H 0.3459 0.5446 0.7071 0.109 Uiso 0.57(4) 1 calc R U P B 1
C50A C 0.4099(10) 0.4055(8) 0.6870(12) 0.068(5) Uani 0.57(4) 1 d D U P B 1
H50A H 0.4377 0.3888 0.6506 0.102 Uiso 0.57(4) 1 calc R U P B 1
H50B H 0.3802 0.3740 0.6916 0.102 Uiso 0.57(4) 1 calc R U P B 1
H50C H 0.4261 0.4129 0.7395 0.102 Uiso 0.57(4) 1 calc R U P B 1
C15B C 0.4294(12) 0.8906(14) 0.6679(11) 0.065(6) Uani 0.41(3) 1 d D U P A 2
H15D H 0.4631 0.9149 0.6763 0.097 Uiso 0.41(3) 1 calc R U P A 2
H15E H 0.4367 0.8537 0.6329 0.097 Uiso 0.41(3) 1 calc R U P A 2
H15F H 0.4157 0.8749 0.7191 0.097 Uiso 0.41(3) 1 calc R U P A 2
C16B C 0.3782(13) 0.9979(8) 0.6687(14) 0.073(6) Uani 0.41(3) 1 d D U P A 2
H16D H 0.3672 0.9909 0.7241 0.109 Uiso 0.41(3) 1 calc R U P A 2
H16E H 0.3496 1.0219 0.6408 0.109 Uiso 0.41(3) 1 calc R U P A 2
H16F H 0.4121 1.0228 0.6674 0.109 Uiso 0.41(3) 1 calc R U P A 2
C49B C 0.3768(13) 0.5273(12) 0.7053(18) 0.074(6) Uani 0.43(4) 1 d D U P B 2
H49D H 0.3427 0.5214 0.7346 0.111 Uiso 0.43(4) 1 calc R U P B 2
H49E H 0.3738 0.5653 0.6707 0.111 Uiso 0.43(4) 1 calc R U P B 2
H49F H 0.4068 0.5336 0.7429 0.111 Uiso 0.43(4) 1 calc R U P B 2
C50B C 0.3845(18) 0.4037(12) 0.697(2) 0.090(8) Uani 0.43(4) 1 d D U P B 2
H50D H 0.4102 0.4032 0.7418 0.135 Uiso 0.43(4) 1 calc R U P B 2
H50E H 0.3937 0.3690 0.6599 0.135 Uiso 0.43(4) 1 calc R U P B 2
H50F H 0.3474 0.3972 0.7173 0.135 Uiso 0.43(4) 1 calc R U P B 2

loop_
_atom_site_aniso_label
_atom_site_aniso_U_11
_atom_site_aniso_U_22
_atom_site_aniso_U_33
_atom_site_aniso_U_23
_atom_site_aniso_U_13
_atom_site_aniso_U_12
Sr1 0.02286(13) 0.03662(15) 0.03836(18) 0.00304(14) -0.00282(13) 0.00303(10)
Sr2 0.02408(13) 0.03092(13) 0.03428(16) -0.00118(14) -0.00269(12) -0.00173(10)
K1 0.0373(4) 0.0443(4) 0.0450(5) -0.0056(4) -0.0059(4) -0.0039(3)
K2 0.0383(4) 0.0382(4) 0.0435(4) 0.0041(4) -0.0042(4) 0.0074(3)
Si1 0.0291(4) 0.0332(4) 0.0397(5) 0.0033(4) 0.0038(4) 0.0005(3)
Si2 0.0231(4) 0.0375(5) 0.0398(5) 0.0000(4) -0.0044(4) 0.0024(3)
Si3 0.0262(4) 0.0409(5) 0.0291(5) 0.0019(4) 0.0012(4) 0.0019(4)
Si4 0.0224(4) 0.0374(5) 0.0343(5) -0.0026(4) 0.0009(3) 0.0038(3)
Si5 0.0337(4) 0.0306(4) 0.0444(6) 0.0011(4) 0.0016(5) -0.0020(3)
Si6 0.0246(4) 0.0375(5) 0.0583(7) -0.0031(5) -0.0039(4) -0.0007(4)
Si7 0.0225(4) 0.0335(5) 0.0307(5) 0.0005(4) -0.0005(3) -0.0026(3)
Si8 0.0309(5) 0.0382(5) 0.0276(5) -0.0011(4) 0.0034(4) 0.0001(4)
O1 0.0266(11) 0.0368(12) 0.0516(16) 0.0030(13) 0.0001(12) 0.0018(9)
O2 0.0289(11) 0.0348(12) 0.0569(17) -0.0006(13) -0.0012(13) -0.0011(9)
N1 0.0284(13) 0.0392(15) 0.0365(16) 0.0050(15) 0.0022(14) -0.0025(11)
N2 0.0261(13) 0.0414(17) 0.0342(16) -0.0043(13) -0.0012(11) 0.0015(12)
N3 0.0235(13) 0.0382(16) 0.0306(15) -0.0014(12) -0.0016(11) 0.0006(11)
N4 0.0335(13) 0.0374(14) 0.0329(15) -0.0011(14) -0.0011(14) 0.0037(11)
N5 0.0263(14) 0.0352(16) 0.0472(19) -0.0016(14) -0.0020(13) 0.0024(11)
N6 0.0236(13) 0.0344(15) 0.0274(14) 0.0005(12) -0.0011(11) -0.0001(11)
C1 0.048(2) 0.047(3) 0.069(3) 0.020(2) -0.001(2) 0.0098(19)
C2 0.056(3) 0.052(3) 0.053(3) -0.007(2) 0.017(2) 0.000(2)
C3 0.055(3) 0.065(3) 0.070(3) 0.008(3) -0.029(3) 0.009(2)
C4 0.0268(18) 0.049(2) 0.062(3) -0.012(2) 0.0116(17) 0.0015(16)
C5 0.0297(15) 0.0277(16) 0.042(2) 0.0035(14) 0.0043(14) -0.0003(12)
C6 0.0367(19) 0.041(2) 0.041(2) 0.0004(17) 0.0076(16) -0.0004(16)
C7 0.041(2) 0.041(2) 0.054(3) 0.0023(18) 0.0194(19) 0.0024(17)
C8 0.0282(19) 0.041(2) 0.086(4) 0.000(2) 0.014(2) 0.0018(16)
C9 0.0300(18) 0.0357(19) 0.072(3) 0.0062(19) -0.0048(18) 0.0012(14)
C10 0.0314(18) 0.0320(18) 0.050(2) 0.0079(16) -0.0026(16) 0.0008(14)
C11 0.045(2) 0.084(4) 0.037(2) 0.011(2) 0.0061(18) -0.007(2)
C12 0.128(6) 0.086(5) 0.060(4) 0.003(3) -0.017(4) -0.045(5)
C13 0.079(4) 0.084(4) 0.062(3) 0.021(3) -0.006(3) 0.009(3)
C14 0.038(2) 0.050(2) 0.047(2) 0.0104(19) -0.0096(17) -0.0061(18)
C17 0.0251(17) 0.045(2) 0.038(2) -0.0050(16) -0.0114(14) 0.0059(14)
C18 0.0307(18) 0.042(2) 0.045(2) -0.0061(17) -0.0115(16) 0.0005(15)
C19 0.047(2) 0.044(2) 0.059(3) -0.013(2) -0.011(2) -0.0023(18)
C20 0.060(3) 0.057(3) 0.061(3) -0.027(2) -0.012(2) 0.005(2)
C21 0.054(3) 0.067(3) 0.038(2) -0.021(2) -0.0055(19) 0.010(2)
C22 0.037(2) 0.059(3) 0.035(2) -0.0086(18) -0.0092(16) 0.0088(18)
C23 0.0309(17) 0.0367(18) 0.055(3) -0.0051(17) -0.0058(16) -0.0035(14)
C24 0.0307(17) 0.048(2) 0.069(3) 0.004(2) -0.005(2) -0.0023(15)
C25 0.044(2) 0.047(2) 0.062(3) -0.001(2) -0.005(2) -0.0069(18)
C26 0.037(2) 0.070(3) 0.031(2) -0.0057(19) -0.0048(15) 0.006(2)
C27 0.080(4) 0.116(6) 0.048(3) 0.016(3) -0.020(3) -0.013(4)
C28 0.045(3) 0.093(5) 0.086(4) -0.008(4) 0.000(3) 0.009(3)
C29 0.037(2) 0.050(2) 0.049(2) -0.0012(19) 0.0106(18) -0.0042(17)
C30 0.044(2) 0.046(2) 0.038(2) -0.0024(17) 0.0116(17) 0.0087(17)
C31 0.044(2) 0.075(3) 0.034(2) 0.006(2) -0.0044(18) 0.006(2)
C32 0.037(2) 0.046(2) 0.057(3) -0.0108(19) 0.0047(18) 0.0078(16)
C33 0.0381(19) 0.041(2) 0.038(2) -0.0007(16) 0.0079(16) -0.0018(15)
C34 0.0265(19) 0.056(3) 0.049(2) 0.0002(19) -0.0048(16) 0.0043(16)
C35 0.046(2) 0.039(2) 0.079(4) -0.011(2) -0.008(2) -0.0074(18)
C36 0.059(3) 0.052(3) 0.066(3) 0.009(2) 0.021(3) -0.006(2)
C37 0.087(5) 0.076(4) 0.094(5) -0.005(4) -0.054(4) -0.022(3)
C38 0.051(3) 0.056(3) 0.126(6) 0.004(3) 0.046(3) 0.001(2)
C39 0.0348(15) 0.0245(14) 0.0353(18) 0.0013(15) 0.0004(16) 0.0003(11)
C40 0.042(2) 0.035(2) 0.041(2) -0.0043(16) -0.0087(17) 0.0017(16)
C41 0.040(2) 0.046(2) 0.075(3) -0.014(2) -0.022(2) 0.0016(19)
C42 0.033(2) 0.041(2) 0.089(4) -0.010(2) 0.004(2) -0.0038(16)
C43 0.047(2) 0.036(2) 0.055(3) -0.0002(18) 0.016(2) -0.0036(17)
C44 0.039(2) 0.0298(18) 0.037(2) 0.0028(14) 0.0023(16) 0.0008(15)
C45 0.063(3) 0.058(3) 0.036(2) -0.013(2) -0.013(2) 0.018(2)
C46 0.118(6) 0.061(4) 0.052(3) -0.012(3) 0.014(3) -0.018(3)
C47 0.177(8) 0.054(3) 0.044(3) -0.012(2) -0.005(4) -0.028(4)
C48 0.058(3) 0.053(3) 0.031(2) 0.0009(18) 0.0005(18) 0.013(2)
C51 0.0286(17) 0.0351(18) 0.041(2) -0.0009(15) -0.0137(15) 0.0016(14)
C52 0.0313(18) 0.039(2) 0.053(2) -0.0021(18) -0.0131(17) 0.0055(15)
C53 0.043(2) 0.042(2) 0.063(3) -0.002(2) -0.016(2) 0.0096(18)
C54 0.065(3) 0.040(2) 0.063(3) 0.009(2) -0.021(2) 0.007(2)
C55 0.063(3) 0.055(3) 0.045(3) 0.012(2) -0.012(2) -0.001(2)
C56 0.044(2) 0.045(2) 0.037(2) 0.0013(17) -0.0127(17) 0.0025(17)
C57 0.0300(17) 0.045(2) 0.068(3) -0.006(2) -0.0023(18) 0.0090(15)
C58 0.045(3) 0.061(3) 0.076(4) -0.013(3) 0.002(2) 0.018(2)
C59 0.031(2) 0.061(3) 0.106(5) -0.010(3) -0.008(2) 0.0032(18)
C60 0.053(2) 0.057(3) 0.034(2) 0.0000(19) -0.0069(18) 0.005(2)
C61 0.049(3) 0.086(4) 0.094(5) -0.011(4) -0.007(3) 0.012(3)
C62 0.059(3) 0.112(5) 0.050(3) -0.031(3) -0.006(2) 0.007(3)
C63 0.0326(17) 0.041(2) 0.0378(19) -0.0020(16) 0.0082(15) 0.0005(15)
C64 0.039(2) 0.0370(19) 0.054(2) 0.0082(17) 0.0081(18) -0.0075(15)
C65 0.0269(19) 0.071(3) 0.044(2) -0.005(2) -0.0077(16) -0.0022(18)
C66 0.057(3) 0.063(3) 0.036(2) 0.001(2) 0.014(2) -0.023(2)
C67 0.053(3) 0.067(3) 0.059(3) 0.002(2) 0.023(2) 0.025(2)
C68 0.055(3) 0.059(3) 0.029(2) -0.0040(18) -0.0054(18) 0.000(2)
C15A 0.051(6) 0.053(6) 0.042(5) 0.008(4) -0.006(4) -0.005(4)
C16A 0.069(8) 0.040(5) 0.060(7) 0.005(4) 0.015(6) 0.007(5)
C49A 0.108(12) 0.075(10) 0.035(6) -0.014(6) -0.012(6) 0.045(9)
C50A 0.096(12) 0.060(7) 0.047(6) 0.004(5) -0.016(8) 0.025(8)
C15B 0.089(14) 0.070(12) 0.036(6) 0.008(7) -0.016(9) 0.014(10)
C16B 0.093(15) 0.070(9) 0.055(10) 0.017(7) 0.029(9) 0.048(10)
C49B 0.095(14) 0.065(11) 0.062(12) -0.008(9) -0.028(10) 0.010(10)
C50B 0.13(2) 0.071(10) 0.063(13) 0.022(9) -0.046(15) -0.014(13)

loop_
_atom_type_symbol
_atom_type_description
_atom_type_scat_dispersion_real
_atom_type_scat_dispersion_imag
_atom_type_scat_source
C C 0.0181 0.0091 'International Tables Vol C Tables 4.2.6.8 and 6.1.1.4'
H H 0.0000 0.0000 'International Tables Vol C Tables 4.2.6.8 and 6.1.1.4'
K K 0.3868 1.0657 'International Tables Vol C Tables 4.2.6.8 and 6.1.1.4'
N N 0.0311 0.0180 'International Tables Vol C Tables 4.2.6.8 and 6.1.1.4'
O O 0.0492 0.0322 'International Tables Vol C Tables 4.2.6.8 and 6.1.1.4'
Si Si 0.2541 0.3302 'International Tables Vol C Tables 4.2.6.8 and 6.1.1.4'
Sr Sr -0.3528 1.8200 'International Tables Vol C Tables 4.2.6.8 and 6.1.1.4'

loop_
_geom_angle_atom_site_label_1
_geom_angle_atom_site_label_2
_geom_angle_atom_site_label_3
_geom_angle
_geom_angle_site_symmetry_1
_geom_angle_site_symmetry_3
_geom_angle_publ_flag
N1 Sr1 O1 60.85(9) . . ?
N1 Sr1 N2 119.77(10) . . ?
N1 Sr1 N3 135.25(10) . . ?
N2 Sr1 O1 61.29(9) . . ?
N3 Sr1 O1 139.95(10) . . ?
N3 Sr1 N2 100.39(10) . . ?
O2 Sr2 N4 60.84(9) . . ?
O2 Sr2 N5 61.01(10) . . ?
O2 Sr2 N6 143.61(10) . . ?
N5 Sr2 N4 120.36(10) . . ?
N5 Sr2 N6 101.81(10) . . ?
N6 Sr2 N4 133.49(10) . . ?
N3 K1 C17 86.62(9) . . ?
N3 K1 C18 103.93(10) . . ?
N3 K1 C19 128.09(10) . . ?
N3 K1 C20 136.35(12) . . ?
N3 K1 C21 117.21(12) . . ?
N3 K1 C22 94.09(10) . . ?
N3 K1 C40 132.90(10) . . ?
N3 K1 C41 151.84(11) . . ?
N3 K1 C42 137.07(13) . . ?
N3 K1 C43 112.98(11) . . ?
C17 K1 C18 25.31(10) . . ?
C17 K1 C19 43.93(11) . . ?
C17 K1 C20 51.55(11) . . ?
C17 K1 C21 44.12(11) . . ?
C17 K1 C22 25.52(11) . . ?
C17 K1 C40 138.27(10) . . ?
C17 K1 C43 136.71(11) . . ?
C18 K1 C19 24.30(11) . . ?
C18 K1 C20 43.12(11) . . ?
C18 K1 C21 49.72(12) . . ?
C18 K1 C40 123.07(10) . . ?
C19 K1 C20 24.19(13) . . ?
C19 K1 C40 99.00(11) . . ?
C20 K1 C40 86.76(11) . . ?
C21 K1 C19 41.84(13) . . ?
C21 K1 C20 23.66(14) . . ?
C21 K1 C40 97.14(11) . . ?
C22 K1 C18 43.54(11) . . ?
C22 K1 C19 49.84(13) . . ?
C22 K1 C20 42.99(13) . . ?
C22 K1 C21 24.52(12) . . ?
C22 K1 C40 121.03(11) . . ?
C41 K1 C17 121.06(11) . . ?
C41 K1 C18 100.94(11) . . ?
C41 K1 C19 77.94(12) . . ?
C41 K1 C20 71.73(13) . . ?
C41 K1 C21 89.05(14) . . ?
C41 K1 C22 113.15(13) . . ?
C41 K1 C40 24.04(12) . . ?
C41 K1 C43 43.87(14) . . ?
C42 K1 C17 119.64(12) . . ?
C42 K1 C18 94.69(12) . . ?
C42 K1 C19 77.47(13) . . ?
C42 K1 C20 82.19(15) . . ?
C42 K1 C21 104.42(15) . . ?
C42 K1 C22 124.64(13) . . ?
C42 K1 C40 43.84(12) . . ?
C42 K1 C41 26.17(15) . . ?
C42 K1 C43 25.04(13) . . ?
C43 K1 C18 111.87(12) . . ?
C43 K1 C19 99.73(13) . . ?
C43 K1 C20 107.18(14) . . ?
C43 K1 C21 129.36(14) . . ?
C43 K1 C22 148.99(12) . . ?
C43 K1 C40 49.25(11) . . ?
N6 K2 C7 112.05(11) . 1_545 ?
N6 K2 C8 134.77(13) . 1_545 ?
N6 K2 C9 152.07(11) . 1_545 ?
N6 K2 C10 135.05(9) . 1_545 ?
N6 K2 C51 84.87(9) . . ?
N6 K2 C52 101.23(10) . . ?
N6 K2 C53 125.75(11) . . ?
N6 K2 C54 135.80(11) . . ?
N6 K2 C55 116.46(12) . . ?
N6 K2 C56 92.94(10) . . ?
C7 K2 C10 48.32(11) 1_545 1_545 ?
C8 K2 C7 24.30(13) 1_545 1_545 ?
C8 K2 C9 26.06(14) 1_545 1_545 ?
C8 K2 C10 43.41(11) 1_545 1_545 ?
C8 K2 C51 123.20(11) 1_545 . ?
C8 K2 C52 98.26(11) 1_545 . ?
C8 K2 C53 80.45(13) 1_545 . ?
C8 K2 C54 84.46(14) 1_545 . ?
C8 K2 C55 107.53(15) 1_545 . ?
C8 K2 C56 128.12(13) 1_545 . ?
C9 K2 C7 43.09(13) 1_545 1_545 ?
C9 K2 C10 23.87(10) 1_545 1_545 ?
C9 K2 C51 122.26(11) 1_545 . ?
C9 K2 C52 102.48(11) 1_545 . ?
C9 K2 C53 79.04(12) 1_545 . ?
C9 K2 C54 72.13(13) 1_545 . ?
C9 K2 C55 90.12(13) 1_545 . ?
C9 K2 C56 114.45(12) 1_545 . ?
C51 K2 C7 141.10(11) . 1_545 ?
C51 K2 C10 137.64(10) . 1_545 ?
C52 K2 C7 116.04(11) . 1_545 ?
C52 K2 C10 123.64(10) . 1_545 ?
C52 K2 C51 25.37(10) . . ?
C53 K2 C7 102.71(12) . 1_545 ?
C53 K2 C10 99.18(11) . 1_545 ?
C53 K2 C51 44.25(11) . . ?
C53 K2 C52 24.56(11) . . ?
C53 K2 C56 50.73(12) . . ?
C54 K2 C7 108.75(13) . 1_545 ?
C54 K2 C10 85.72(12) . 1_545 ?
C54 K2 C51 52.10(11) . . ?
C54 K2 C52 43.88(13) . . ?
C54 K2 C53 24.88(14) . . ?
C54 K2 C55 24.96(14) . . ?
C54 K2 C56 44.04(12) . . ?
C55 K2 C7 131.32(13) . 1_545 ?
C55 K2 C10 96.02(12) . 1_545 ?
C55 K2 C51 44.35(12) . . ?
C55 K2 C52 50.81(13) . . ?
C55 K2 C53 43.47(14) . . ?
C55 K2 C56 24.82(12) . . ?
C56 K2 C7 152.25(11) . 1_545 ?
C56 K2 C10 120.22(11) . 1_545 ?
C56 K2 C51 25.20(11) . . ?
C56 K2 C52 43.78(12) . . ?
O1 Si1 N1 100.86(14) . . ?
O1 Si1 C1 106.9(2) . . ?
O1 Si1 C2 106.5(2) . . ?
N1 Si1 C1 119.3(2) . . ?
N1 Si1 C2 115.4(2) . . ?
C2 Si1 C1 106.6(3) . . ?
O1 Si2 N2 101.28(14) . . ?
O1 Si2 C3 109.2(2) . . ?
O1 Si2 C4 102.91(19) . . ?
N2 Si2 C3 113.7(2) . . ?
N2 Si2 C4 120.0(2) . . ?
C3 Si2 C4 108.5(2) . . ?
N3 Si3 C29 111.60(19) . . ?
N3 Si3 C30 110.78(18) . . ?
N3 Si3 C31 118.00(19) . . ?
C29 Si3 C30 103.0(2) . . ?
C31 Si3 C29 108.0(2) . . ?
C31 Si3 C30 104.3(2) . . ?
N3 Si4 C32 112.88(18) . . ?
N3 Si4 C33 110.41(17) . . ?
N3 Si4 C34 117.25(18) . . ?
C33 Si4 C32 104.0(2) . . ?
C34 Si4 C32 105.1(2) . . ?
C34 Si4 C33 106.2(2) . . ?
O2 Si5 N4 100.63(14) . . ?
O2 Si5 C35 106.5(2) . . ?
O2 Si5 C36 106.4(2) . . ?
N4 Si5 C35 120.3(2) . . ?
N4 Si5 C36 114.6(2) . . ?
C36 Si5 C35 107.2(3) . . ?
O2 Si6 N5 100.79(15) . . ?
O2 Si6 C37 109.6(3) . . ?
O2 Si6 C38 102.5(2) . . ?
N5 Si6 C37 114.4(3) . . ?
N5 Si6 C38 120.2(2) . . ?
C37 Si6 C38 108.0(4) . . ?
N6 Si7 C63 109.49(16) . . ?
N6 Si7 C64 112.99(17) . . ?
N6 Si7 C65 117.17(18) . . ?
C64 Si7 C63 104.6(2) . . ?
C65 Si7 C63 106.8(2) . . ?
C65 Si7 C64 104.9(2) . . ?
N6 Si8 C66 110.61(18) . . ?
N6 Si8 C67 111.8(2) . . ?
N6 Si8 C68 117.52(19) . . ?
C67 Si8 C66 103.6(3) . . ?
C68 Si8 C66 105.6(2) . . ?
C68 Si8 C67 106.6(2) . . ?
Si1 O1 Sr1 98.94(11) . . ?
Si1 O1 Si2 158.71(18) . . ?
Si2 O1 Sr1 98.92(12) . . ?
Si5 O2 Sr2 99.68(11) . . ?
Si6 O2 Sr2 99.88(12) . . ?
Si6 O2 Si5 158.41(19) . . ?
Si1 N1 Sr1 99.08(13) . . ?
C5 N1 Sr1 116.1(2) . . ?
C5 N1 Si1 144.7(3) . . ?
Si2 N2 Sr1 98.38(15) . . ?
C17 N2 Sr1 121.8(2) . . ?
C17 N2 Si2 138.0(3) . . ?
Sr1 N3 K1 102.63(10) . . ?
Si3 N3 Sr1 103.66(14) . . ?
Si3 N3 K1 102.55(14) . . ?
Si4 N3 Sr1 108.60(15) . . ?
Si4 N3 K1 102.15(14) . . ?
Si4 N3 Si3 133.40(19) . . ?
Si5 N4 Sr2 98.38(13) . . ?
C39 N4 Sr2 113.3(2) . . ?
C39 N4 Si5 147.6(3) . . ?
Si6 N5 Sr2 98.32(15) . . ?
C51 N5 Sr2 120.6(2) . . ?
C51 N5 Si6 140.2(3) . . ?
Sr2 N6 K2 105.68(10) . . ?
Si7 N6 Sr2 107.08(14) . . ?
Si7 N6 K2 100.96(13) . . ?
Si7 N6 Si8 134.79(19) . . ?
Si8 N6 Sr2 103.14(14) . . ?
Si8 N6 K2 102.30(13) . . ?
Si1 C1 H1A 109.5 . . ?
Si1 C1 H1B 109.5 . . ?
Si1 C1 H1C 109.5 . . ?
H1A C1 H1B 109.5 . . ?
H1A C1 H1C 109.5 . . ?
H1B C1 H1C 109.5 . . ?
Si1 C2 H2A 109.5 . . ?
Si1 C2 H2B 109.5 . . ?
Si1 C2 H2C 109.5 . . ?
H2A C2 H2B 109.5 . . ?
H2A C2 H2C 109.5 . . ?
H2B C2 H2C 109.5 . . ?
Si2 C3 H3A 109.5 . . ?
Si2 C3 H3B 109.5 . . ?
Si2 C3 H3C 109.5 . . ?
H3A C3 H3B 109.5 . . ?
H3A C3 H3C 109.5 . . ?
H3B C3 H3C 109.5 . . ?
Si2 C4 H4A 109.5 . . ?
Si2 C4 H4B 109.5 . . ?
Si2 C4 H4C 109.5 . . ?
H4A C4 H4B 109.5 . . ?
H4A C4 H4C 109.5 . . ?
H4B C4 H4C 109.5 . . ?
N1 C5 C6 121.6(4) . . ?
N1 C5 C10 121.0(4) . . ?
C10 C5 C6 117.0(4) . . ?
C5 C6 C11 119.3(4) . . ?
C7 C6 C5 120.3(4) . . ?
C7 C6 C11 120.3(4) . . ?
K2 C7 H7 111.6 1_565 . ?
C6 C7 K2 93.3(3) . 1_565 ?
C6 C7 H7 119.1 . . ?
C6 C7 C8 121.8(4) . . ?
C8 C7 K2 65.5(3) . 1_565 ?
C8 C7 H7 119.1 . . ?
K2 C8 H8 102.0 1_565 . ?
C7 C8 K2 90.2(3) . 1_565 ?
C7 C8 H8 120.7 . . ?
C9 C8 K2 77.5(3) . 1_565 ?
C9 C8 C7 118.6(4) . . ?
C9 C8 H8 120.7 . . ?
K2 C9 H9 101.1 1_565 . ?
C8 C9 K2 76.4(3) . 1_565 ?
C8 C9 H9 119.0 . . ?
C8 C9 C10 122.0(4) . . ?
C10 C9 K2 92.7(2) . 1_565 ?
C10 C9 H9 119.0 . . ?
C5 C10 K2 94.0(2) . 1_565 ?
C5 C10 C14 119.9(4) . . ?
C9 C10 K2 63.4(2) . 1_565 ?
C9 C10 C5 119.9(4) . . ?
C9 C10 C14 120.1(4) . . ?
C14 C10 K2 113.8(3) . 1_565 ?
C6 C11 H11 107.4 . . ?
C6 C11 C12 111.1(5) . . ?
C6 C11 C13 113.3(5) . . ?
C12 C11 H11 107.4 . . ?
C12 C11 C13 109.9(5) . . ?
C13 C11 H11 107.4 . . ?
C11 C12 H12A 109.5 . . ?
C11 C12 H12B 109.5 . . ?
C11 C12 H12C 109.5 . . ?
H12A C12 H12B 109.5 . . ?
H12A C12 H12C 109.5 . . ?
H12B C12 H12C 109.5 . . ?
C11 C13 H13A 109.5 . . ?
C11 C13 H13B 109.5 . . ?
C11 C13 H13C 109.5 . . ?
H13A C13 H13B 109.5 . . ?
H13A C13 H13C 109.5 . . ?
H13B C13 H13C 109.5 . . ?
C10 C14 H14 106.4 . . ?
C10 C14 H14A 108.2 . . ?
C10 C14 C15A 115.1(6) . . ?
C10 C14 C16A 114.0(6) . . ?
C10 C14 C15B 107.6(10) . . ?
C15A C14 H14 106.4 . . ?
C15A C14 C16A 107.9(7) . . ?
C16A C14 H14 106.4 . . ?
C15B C14 H14A 108.2 . . ?
C16B C14 C10 108.8(9) . . ?
C16B C14 H14A 108.2 . . ?
C16B C14 C15B 115.5(11) . . ?
N2 C17 K1 108.9(2) . . ?
N2 C17 C18 124.2(4) . . ?
N2 C17 C22 120.0(4) . . ?
C18 C17 K1 78.6(2) . . ?
C18 C17 C22 115.6(4) . . ?
C22 C17 K1 78.0(2) . . ?
C17 C18 K1 76.1(2) . . ?
C17 C18 C23 119.9(4) . . ?
C19 C18 K1 79.2(3) . . ?
C19 C18 C17 121.1(4) . . ?
C19 C18 C23 118.9(4) . . ?
C23 C18 K1 119.0(3) . . ?
K1 C19 H19 116.3 . . ?
C18 C19 K1 76.5(2) . . ?
C18 C19 H19 119.1 . . ?
C18 C19 C20 121.8(5) . . ?
C20 C19 K1 78.6(3) . . ?
C20 C19 H19 119.1 . . ?
K1 C20 H20 115.8 . . ?
C19 C20 K1 77.2(3) . . ?
C19 C20 H20 120.9 . . ?
C21 C20 K1 77.0(3) . . ?
C21 C20 C19 118.2(4) . . ?
C21 C20 H20 120.9 . . ?
K1 C21 H21 116.0 . . ?
C20 C21 K1 79.4(3) . . ?
C20 C21 H21 118.6 . . ?
C20 C21 C22 122.7(5) . . ?
C22 C21 K1 76.4(3) . . ?
C22 C21 H21 118.6 . . ?
C17 C22 K1 76.4(2) . . ?
C17 C22 C26 121.1(4) . . ?
C21 C22 K1 79.1(3) . . ?
C21 C22 C17 120.5(5) . . ?
C21 C22 C26 118.4(4) . . ?
C26 C22 K1 116.8(3) . . ?
C18 C23 H23 107.9 . . ?
C18 C23 C24 109.7(4) . . ?
C18 C23 C25 114.4(4) . . ?
C24 C23 H23 107.9 . . ?
C24 C23 C25 108.9(3) . . ?
C25 C23 H23 107.9 . . ?
C23 C24 H24A 109.5 . . ?
C23 C24 H24B 109.5 . . ?
C23 C24 H24C 109.5 . . ?
H24A C24 H24B 109.5 . . ?
H24A C24 H24C 109.5 . . ?
H24B C24 H24C 109.5 . . ?
C23 C25 H25A 109.5 . . ?
C23 C25 H25B 109.5 . . ?
C23 C25 H25C 109.5 . . ?
H25A C25 H25B 109.5 . . ?
H25A C25 H25C 109.5 . . ?
H25B C25 H25C 109.5 . . ?
C22 C26 H26 108.1 . . ?
C22 C26 C27 112.3(4) . . ?
C22 C26 C28 110.3(5) . . ?
C27 C26 H26 108.1 . . ?
C27 C26 C28 109.9(5) . . ?
C28 C26 H26 108.1 . . ?
C26 C27 H27A 109.5 . . ?
C26 C27 H27B 109.5 . . ?
C26 C27 H27C 109.5 . . ?
H27A C27 H27B 109.5 . . ?
H27A C27 H27C 109.5 . . ?
H27B C27 H27C 109.5 . . ?
C26 C28 H28A 109.5 . . ?
C26 C28 H28B 109.5 . . ?
C26 C28 H28C 109.5 . . ?
H28A C28 H28B 109.5 . . ?
H28A C28 H28C 109.5 . . ?
H28B C28 H28C 109.5 . . ?
Si3 C29 H29A 109.5 . . ?
Si3 C29 H29C 109.5 . . ?
Si3 C29 H29B 109.5 . . ?
H29A C29 H29C 109.5 . . ?
H29A C29 H29B 109.5 . . ?
H29C C29 H29B 109.5 . . ?
Si3 C30 H30A 109.5 . . ?
Si3 C30 H30C 109.5 . . ?
Si3 C30 H30B 109.5 . . ?
H30A C30 H30C 109.5 . . ?
H30A C30 H30B 109.5 . . ?
H30C C30 H30B 109.5 . . ?
Si3 C31 H31A 109.5 . . ?
Si3 C31 H31B 109.5 . . ?
Si3 C31 H31C 109.5 . . ?
H31A C31 H31B 109.5 . . ?
H31A C31 H31C 109.5 . . ?
H31B C31 H31C 109.5 . . ?
Si4 C32 H32A 109.5 . . ?
Si4 C32 H32C 109.5 . . ?
Si4 C32 H32B 109.5 . . ?
H32A C32 H32C 109.5 . . ?
H32A C32 H32B 109.5 . . ?
H32C C32 H32B 109.5 . . ?
Si4 C33 H33A 109.5 . . ?
Si4 C33 H33B 109.5 . . ?
Si4 C33 H33C 109.5 . . ?
H33A C33 H33B 109.5 . . ?
H33A C33 H33C 109.5 . . ?
H33B C33 H33C 109.5 . . ?
Si4 C34 H34A 109.5 . . ?
Si4 C34 H34B 109.5 . . ?
Si4 C34 H34C 109.5 . . ?
H34A C34 H34B 109.5 . . ?
H34A C34 H34C 109.5 . . ?
H34B C34 H34C 109.5 . . ?
Si5 C35 H35A 109.5 . . ?
Si5 C35 H35B 109.5 . . ?
Si5 C35 H35C 109.5 . . ?
H35A C35 H35B 109.5 . . ?
H35A C35 H35C 109.5 . . ?
H35B C35 H35C 109.5 . . ?
Si5 C36 H36A 109.5 . . ?
Si5 C36 H36B 109.5 . . ?
Si5 C36 H36C 109.5 . . ?
H36A C36 H36B 109.5 . . ?
H36A C36 H36C 109.5 . . ?
H36B C36 H36C 109.5 . . ?
Si6 C37 H37A 109.5 . . ?
Si6 C37 H37B 109.5 . . ?
Si6 C37 H37C 109.5 . . ?
H37A C37 H37B 109.5 . . ?
H37A C37 H37C 109.5 . . ?
H37B C37 H37C 109.5 . . ?
Si6 C38 H38A 109.5 . . ?
Si6 C38 H38B 109.5 . . ?
Si6 C38 H38C 109.5 . . ?
H38A C38 H38B 109.5 . . ?
H38A C38 H38C 109.5 . . ?
H38B C38 H38C 109.5 . . ?
N4 C39 C40 121.2(4) . . ?
N4 C39 C44 121.7(4) . . ?
C44 C39 C40 116.8(3) . . ?
C39 C40 K1 91.3(2) . . ?
C39 C40 C45 119.6(4) . . ?
C41 C40 K1 64.7(3) . . ?
C41 C40 C39 119.8(4) . . ?
C41 C40 C45 120.5(4) . . ?
C45 C40 K1 115.7(3) . . ?
K1 C41 H41 104.1 . . ?
C40 C41 K1 91.3(3) . . ?
C40 C41 H41 118.8 . . ?
C42 C41 K1 75.1(3) . . ?
C42 C41 C40 122.3(4) . . ?
C42 C41 H41 118.8 . . ?
K1 C42 H42 104.5 . . ?
C41 C42 K1 78.7(3) . . ?
C41 C42 H42 120.9 . . ?
C43 C42 K1 86.5(3) . . ?
C43 C42 C41 118.2(4) . . ?
C43 C42 H42 120.9 . . ?
K1 C43 H43 110.4 . . ?
C42 C43 K1 68.4(3) . . ?
C42 C43 H43 119.1 . . ?
C42 C43 C44 121.8(4) . . ?
C44 C43 K1 91.7(3) . . ?
C44 C43 H43 119.1 . . ?
C39 C44 C48 119.5(4) . . ?
C43 C44 C39 120.7(4) . . ?
C43 C44 C48 119.7(4) . . ?
C40 C45 H45 107.3 . . ?
C40 C45 C46 111.9(4) . . ?
C46 C45 H45 107.3 . . ?
C47 C45 C40 113.6(5) . . ?
C47 C45 H45 107.3 . . ?
C47 C45 C46 109.1(5) . . ?
C45 C46 H46A 109.5 . . ?
C45 C46 H46B 109.5 . . ?
C45 C46 H46C 109.5 . . ?
H46A C46 H46B 109.5 . . ?
H46A C46 H46C 109.5 . . ?
H46B C46 H46C 109.5 . . ?
C45 C47 H47A 109.5 . . ?
C45 C47 H47B 109.5 . . ?
C45 C47 H47C 109.5 . . ?
H47A C47 H47B 109.5 . . ?
H47A C47 H47C 109.5 . . ?
H47B C47 H47C 109.5 . . ?
C44 C48 H48 106.1 . . ?
C44 C48 H48A 106.9 . . ?
C44 C48 C49A 114.5(8) . . ?
C49A C48 H48 106.1 . . ?
C50A C48 C44 116.4(10) . . ?
C50A C48 H48 106.1 . . ?
C50A C48 C49A 106.9(10) . . ?
C49B C48 C44 112.9(11) . . ?
C49B C48 H48A 106.9 . . ?
C50B C48 C44 106.3(12) . . ?
C50B C48 H48A 106.9 . . ?
C50B C48 C49B 116.3(15) . . ?
N5 C51 K2 113.4(2) . . ?
N5 C51 C52 123.2(4) . . ?
N5 C51 C56 120.6(4) . . ?
C52 C51 K2 76.5(2) . . ?
C56 C51 K2 76.4(2) . . ?
C56 C51 C52 116.1(4) . . ?
C51 C52 K2 78.1(2) . . ?
C51 C52 C57 119.8(4) . . ?
C53 C52 K2 75.2(2) . . ?
C53 C52 C51 120.5(4) . . ?
C53 C52 C57 119.5(4) . . ?
C57 C52 K2 122.6(3) . . ?
K2 C53 H53 115.1 . . ?
C52 C53 K2 80.2(2) . . ?
C52 C53 H53 119.0 . . ?
C54 C53 K2 76.0(3) . . ?
C54 C53 C52 121.9(5) . . ?
C54 C53 H53 119.0 . . ?
K2 C54 H54 112.2 . . ?
C53 C54 K2 79.2(3) . . ?
C53 C54 H54 120.4 . . ?
C53 C54 C55 119.2(5) . . ?
C55 C54 K2 78.8(3) . . ?
C55 C54 H54 120.4 . . ?
K2 C55 H55 114.6 . . ?
C54 C55 K2 76.3(3) . . ?
C54 C55 H55 119.3 . . ?
C54 C55 C56 121.5(5) . . ?
C56 C55 K2 80.3(3) . . ?
C56 C55 H55 119.3 . . ?
C51 C56 K2 78.4(2) . . ?
C51 C56 C60 120.4(4) . . ?
C55 C56 K2 74.9(3) . . ?
C55 C56 C51 120.6(4) . . ?
C55 C56 C60 118.7(5) . . ?
C60 C56 K2 122.1(3) . . ?
C52 C57 H57 108.1 . . ?
C52 C57 C58 115.5(4) . . ?
C52 C57 C59 108.6(4) . . ?
C58 C57 H57 108.1 . . ?
C58 C57 C59 108.2(4) . . ?
C59 C57 H57 108.1 . . ?
C57 C58 H58A 109.5 . . ?
C57 C58 H58B 109.5 . . ?
C57 C58 H58C 109.5 . . ?
H58A C58 H58B 109.5 . . ?
H58A C58 H58C 109.5 . . ?
H58B C58 H58C 109.5 . . ?
C57 C59 H59A 109.5 . . ?
C57 C59 H59B 109.5 . . ?
C57 C59 H59C 109.5 . . ?
H59A C59 H59B 109.5 . . ?
H59A C59 H59C 109.5 . . ?
H59B C59 H59C 109.5 . . ?
C56 C60 H60 108.0 . . ?
C56 C60 C61 114.1(5) . . ?
C61 C60 H60 108.0 . . ?
C62 C60 C56 110.0(4) . . ?
C62 C60 H60 108.0 . . ?
C62 C60 C61 108.7(5) . . ?
C60 C61 H61A 109.5 . . ?
C60 C61 H61B 109.5 . . ?
C60 C61 H61C 109.5 . . ?
H61A C61 H61B 109.5 . . ?
H61A C61 H61C 109.5 . . ?
H61B C61 H61C 109.5 . . ?
C60 C62 H62A 109.5 . . ?
C60 C62 H62B 109.5 . . ?
C60 C62 H62C 109.5 . . ?
H62A C62 H62B 109.5 . . ?
H62A C62 H62C 109.5 . . ?
H62B C62 H62C 109.5 . . ?
Si7 C63 H63A 109.5 . . ?
Si7 C63 H63B 109.5 . . ?
Si7 C63 H63C 109.5 . . ?
H63A C63 H63B 109.5 . . ?
H63A C63 H63C 109.5 . . ?
H63B C63 H63C 109.5 . . ?
Si7 C64 H64A 109.5 . . ?
Si7 C64 H64C 109.5 . . ?
Si7 C64 H64B 109.5 . . ?
H64A C64 H64C 109.5 . . ?
H64A C64 H64B 109.5 . . ?
H64C C64 H64B 109.5 . . ?
Si7 C65 H65A 109.5 . . ?
Si7 C65 H65B 109.5 . . ?
Si7 C65 H65C 109.5 . . ?
H65A C65 H65B 109.5 . . ?
H65A C65 H65C 109.5 . . ?
H65B C65 H65C 109.5 . . ?
Si8 C66 H66A 109.5 . . ?
Si8 C66 H66C 109.5 . . ?
Si8 C66 H66B 109.5 . . ?
H66A C66 H66C 109.5 . . ?
H66A C66 H66B 109.5 . . ?
H66C C66 H66B 109.5 . . ?
Si8 C67 H67A 109.5 . . ?
Si8 C67 H67C 109.5 . . ?
Si8 C67 H67B 109.5 . . ?
H67A C67 H67C 109.5 . . ?
H67A C67 H67B 109.5 . . ?
H67C C67 H67B 109.5 . . ?
Si8 C68 H68A 109.5 . . ?
Si8 C68 H68B 109.5 . . ?
Si8 C68 H68C 109.5 . . ?
H68A C68 H68B 109.5 . . ?
H68A C68 H68C 109.5 . . ?
H68B C68 H68C 109.5 . . ?
C14 C15A H15A 109.5 . . ?
C14 C15A H15B 109.5 . . ?
C14 C15A H15C 109.5 . . ?
H15A C15A H15B 109.5 . . ?
H15A C15A H15C 109.5 . . ?
H15B C15A H15C 109.5 . . ?
C14 C16A H16A 109.5 . . ?
C14 C16A H16B 109.5 . . ?
C14 C16A H16C 109.5 . . ?
H16A C16A H16B 109.5 . . ?
H16A C16A H16C 109.5 . . ?
H16B C16A H16C 109.5 . . ?
C48 C49A H49A 109.5 . . ?
C48 C49A H49B 109.5 . . ?
C48 C49A H49C 109.5 . . ?
H49A C49A H49B 109.5 . . ?
H49A C49A H49C 109.5 . . ?
H49B C49A H49C 109.5 . . ?
C48 C50A H50A 109.5 . . ?
C48 C50A H50B 109.5 . . ?
C48 C50A H50C 109.5 . . ?
H50A C50A H50B 109.5 . . ?
H50A C50A H50C 109.5 . . ?
H50B C50A H50C 109.5 . . ?
C14 C15B H15D 109.5 . . ?
C14 C15B H15E 109.5 . . ?
C14 C15B H15F 109.5 . . ?
H15D C15B H15E 109.5 . . ?
H15D C15B H15F 109.5 . . ?
H15E C15B H15F 109.5 . . ?
C14 C16B H16D 109.5 . . ?
C14 C16B H16E 109.5 . . ?
C14 C16B H16F 109.5 . . ?
H16D C16B H16E 109.5 . . ?
H16D C16B H16F 109.5 . . ?
H16E C16B H16F 109.5 . . ?
C48 C49B H49D 109.5 . . ?
C48 C49B H49E 109.5 . . ?
C48 C49B H49F 109.5 . . ?
H49D C49B H49E 109.5 . . ?
H49D C49B H49F 109.5 . . ?
H49E C49B H49F 109.5 . . ?
C48 C50B H50D 109.5 . . ?
C48 C50B H50E 109.5 . . ?
C48 C50B H50F 109.5 . . ?
H50D C50B H50E 109.5 . . ?
H50D C50B H50F 109.5 . . ?
H50E C50B H50F 109.5 . . ?

loop_
_geom_bond_atom_site_label_1
_geom_bond_atom_site_label_2
_geom_bond_distance
_geom_bond_site_symmetry_2
_geom_bond_publ_flag
Sr1 O1 2.539(2) . ?
Sr1 N1 2.524(3) . ?
Sr1 N2 2.533(3) . ?
Sr1 N3 2.525(3) . ?
Sr2 O2 2.518(2) . ?
Sr2 N4 2.545(3) . ?
Sr2 N5 2.532(3) . ?
Sr2 N6 2.545(3) . ?
K1 N3 2.892(3) . ?
K1 C17 3.252(4) . ?
K1 C18 3.285(4) . ?
K1 C19 3.319(5) . ?
K1 C20 3.336(5) . ?
K1 C21 3.307(5) . ?
K1 C22 3.273(5) . ?
K1 C40 3.419(4) . ?
K1 C41 3.091(5) . ?
K1 C42 3.047(5) . ?
K1 C43 3.271(5) . ?
K2 N6 2.857(3) . ?
K2 C7 3.371(5) 1_545 ?
K2 C8 3.067(5) 1_545 ?
K2 C9 3.080(4) 1_545 ?
K2 C10 3.441(4) 1_545 ?
K2 C51 3.304(4) . ?
K2 C52 3.284(4) . ?
K2 C53 3.221(4) . ?
K2 C54 3.182(5) . ?
K2 C55 3.212(5) . ?
K2 C56 3.279(4) . ?
Si1 O1 1.656(3) . ?
Si1 N1 1.671(3) . ?
Si1 C1 1.877(5) . ?
Si1 C2 1.870(5) . ?
Si2 O1 1.658(3) . ?
Si2 N2 1.686(3) . ?
Si2 C3 1.865(5) . ?
Si2 C4 1.872(4) . ?
Si3 N3 1.693(3) . ?
Si3 C29 1.883(4) . ?
Si3 C30 1.894(4) . ?
Si3 C31 1.873(5) . ?
Si4 N3 1.690(3) . ?
Si4 C32 1.891(4) . ?
Si4 C33 1.885(4) . ?
Si4 C34 1.875(4) . ?
Si5 O2 1.662(3) . ?
Si5 N4 1.670(3) . ?
Si5 C35 1.872(5) . ?
Si5 C36 1.871(5) . ?
Si6 O2 1.645(3) . ?
Si6 N5 1.682(3) . ?
Si6 C37 1.852(6) . ?
Si6 C38 1.873(6) . ?
Si7 N6 1.685(3) . ?
Si7 C63 1.898(4) . ?
Si7 C64 1.887(4) . ?
Si7 C65 1.874(4) . ?
Si8 N6 1.689(3) . ?
Si8 C66 1.902(5) . ?
Si8 C67 1.880(5) . ?
Si8 C68 1.873(4) . ?
N1 C5 1.366(4) . ?
N2 C17 1.366(5) . ?
N4 C39 1.359(4) . ?
N5 C51 1.370(5) . ?
C1 H1A 0.9800 . ?
C1 H1B 0.9800 . ?
C1 H1C 0.9800 . ?
C2 H2A 0.9800 . ?
C2 H2B 0.9800 . ?
C2 H2C 0.9800 . ?
C3 H3A 0.9800 . ?
C3 H3B 0.9800 . ?
C3 H3C 0.9800 . ?
C4 H4A 0.9800 . ?
C4 H4B 0.9800 . ?
C4 H4C 0.9800 . ?
C5 C6 1.436(6) . ?
C5 C10 1.430(6) . ?
C6 C7 1.386(6) . ?
C6 C11 1.513(7) . ?
C7 K2 3.371(5) 1_565 ?
C7 H7 0.9500 . ?
C7 C8 1.387(7) . ?
C8 K2 3.067(5) 1_565 ?
C8 H8 0.9500 . ?
C8 C9 1.386(7) . ?
C9 K2 3.080(4) 1_565 ?
C9 H9 0.9500 . ?
C9 C10 1.394(6) . ?
C10 K2 3.441(4) 1_565 ?
C10 C14 1.520(6) . ?
C11 H11 1.0000 . ?
C11 C12 1.521(9) . ?
C11 C13 1.531(8) . ?
C12 H12A 0.9800 . ?
C12 H12B 0.9800 . ?
C12 H12C 0.9800 . ?
C13 H13A 0.9800 . ?
C13 H13B 0.9800 . ?
C13 H13C 0.9800 . ?
C14 H14 1.0000 . ?
C14 H14A 1.0000 . ?
C14 C15A 1.522(11) . ?
C14 C16A 1.544(12) . ?
C14 C15B 1.535(15) . ?
C14 C16B 1.484(16) . ?
C17 C18 1.432(6) . ?
C17 C22 1.441(6) . ?
C18 C19 1.390(6) . ?
C18 C23 1.518(6) . ?
C19 H19 0.9500 . ?
C19 C20 1.395(8) . ?
C20 H20 0.9500 . ?
C20 C21 1.363(8) . ?
C21 H21 0.9500 . ?
C21 C22 1.398(7) . ?
C22 C26 1.520(7) . ?
C23 H23 1.0000 . ?
C23 C24 1.527(5) . ?
C23 C25 1.539(6) . ?
C24 H24A 0.9800 . ?
C24 H24B 0.9800 . ?
C24 H24C 0.9800 . ?
C25 H25A 0.9800 . ?
C25 H25B 0.9800 . ?
C25 H25C 0.9800 . ?
C26 H26 1.0000 . ?
C26 C27 1.531(7) . ?
C26 C28 1.533(7) . ?
C27 H27A 0.9800 . ?
C27 H27B 0.9800 . ?
C27 H27C 0.9800 . ?
C28 H28A 0.9800 . ?
C28 H28B 0.9800 . ?
C28 H28C 0.9800 . ?
C29 H29A 0.9800 . ?
C29 H29C 0.9800 . ?
C29 H29B 0.9800 . ?
C30 H30A 0.9800 . ?
C30 H30C 0.9800 . ?
C30 H30B 0.9800 . ?
C31 H31A 0.9800 . ?
C31 H31B 0.9800 . ?
C31 H31C 0.9800 . ?
C32 H32A 0.9800 . ?
C32 H32C 0.9800 . ?
C32 H32B 0.9800 . ?
C33 H33A 0.9800 . ?
C33 H33B 0.9800 . ?
C33 H33C 0.9800 . ?
C34 H34A 0.9800 . ?
C34 H34B 0.9800 . ?
C34 H34C 0.9800 . ?
C35 H35A 0.9800 . ?
C35 H35B 0.9800 . ?
C35 H35C 0.9800 . ?
C36 H36A 0.9800 . ?
C36 H36B 0.9800 . ?
C36 H36C 0.9800 . ?
C37 H37A 0.9800 . ?
C37 H37B 0.9800 . ?
C37 H37C 0.9800 . ?
C38 H38A 0.9800 . ?
C38 H38B 0.9800 . ?
C38 H38C 0.9800 . ?
C39 C40 1.437(6) . ?
C39 C44 1.427(6) . ?
C40 C41 1.393(7) . ?
C40 C45 1.516(6) . ?
C41 H41 0.9500 . ?
C41 C42 1.390(8) . ?
C42 H42 0.9500 . ?
C42 C43 1.387(8) . ?
C43 H43 0.9500 . ?
C43 C44 1.394(6) . ?
C44 C48 1.521(6) . ?
C45 H45 1.0000 . ?
C45 C46 1.524(8) . ?
C45 C47 1.513(7) . ?
C46 H46A 0.9800 . ?
C46 H46B 0.9800 . ?
C46 H46C 0.9800 . ?
C47 H47A 0.9800 . ?
C47 H47B 0.9800 . ?
C47 H47C 0.9800 . ?
C48 H48 1.0000 . ?
C48 H48A 1.0000 . ?
C48 C49A 1.539(11) . ?
C48 C50A 1.503(12) . ?
C48 C49B 1.512(17) . ?
C48 C50B 1.510(17) . ?
C51 C52 1.447(6) . ?
C51 C56 1.436(6) . ?
C52 C53 1.385(6) . ?
C52 C57 1.509(7) . ?
C53 H53 0.9500 . ?
C53 C54 1.380(8) . ?
C54 H54 0.9500 . ?
C54 C55 1.382(8) . ?
C55 H55 0.9500 . ?
C55 C56 1.396(7) . ?
C56 C60 1.522(7) . ?
C57 H57 1.0000 . ?
C57 C58 1.535(7) . ?
C57 C59 1.541(6) . ?
C58 H58A 0.9800 . ?
C58 H58B 0.9800 . ?
C58 H58C 0.9800 . ?
C59 H59A 0.9800 . ?
C59 H59B 0.9800 . ?
C59 H59C 0.9800 . ?
C60 H60 1.0000 . ?
C60 C61 1.529(8) . ?
C60 C62 1.520(7) . ?
C61 H61A 0.9800 . ?
C61 H61B 0.9800 . ?
C61 H61C 0.9800 . ?
C62 H62A 0.9800 . ?
C62 H62B 0.9800 . ?
C62 H62C 0.9800 . ?
C63 H63A 0.9800 . ?
C63 H63B 0.9800 . ?
C63 H63C 0.9800 . ?
C64 H64A 0.9800 . ?
C64 H64C 0.9800 . ?
C64 H64B 0.9800 . ?
C65 H65A 0.9800 . ?
C65 H65B 0.9800 . ?
C65 H65C 0.9800 . ?
C66 H66A 0.9800 . ?
C66 H66C 0.9800 . ?
C66 H66B 0.9800 . ?
C67 H67A 0.9800 . ?
C67 H67C 0.9800 . ?
C67 H67B 0.9800 . ?
C68 H68A 0.9800 . ?
C68 H68B 0.9800 . ?
C68 H68C 0.9800 . ?
C15A H15A 0.9800 . ?
C15A H15B 0.9800 . ?
C15A H15C 0.9800 . ?
C16A H16A 0.9800 . ?
C16A H16B 0.9800 . ?
C16A H16C 0.9800 . ?
C49A H49A 0.9800 . ?
C49A H49B 0.9800 . ?
C49A H49C 0.9800 . ?
C50A H50A 0.9800 . ?
C50A H50B 0.9800 . ?
C50A H50C 0.9800 . ?
C15B H15D 0.9800 . ?
C15B H15E 0.9800 . ?
C15B H15F 0.9800 . ?
C16B H16D 0.9800 . ?
C16B H16E 0.9800 . ?
C16B H16F 0.9800 . ?
C49B H49D 0.9800 . ?
C49B H49E 0.9800 . ?
C49B H49F 0.9800 . ?
C50B H50D 0.9800 . ?
C50B H50E 0.9800 . ?
C50B H50F 0.9800 . ?

loop_
_geom_torsion_atom_site_label_1
_geom_torsion_atom_site_label_2
_geom_torsion_atom_site_label_3
_geom_torsion_atom_site_label_4
_geom_torsion
_geom_torsion_site_symmetry_1
_geom_torsion_site_symmetry_2
_geom_torsion_site_symmetry_3
_geom_torsion_site_symmetry_4
_geom_torsion_publ_flag
Sr1 N1 C5 C6 92.1(4) . . . . ?
Sr1 N1 C5 C10 -80.1(4) . . . . ?
Sr1 N2 C17 K1 39.2(3) . . . . ?
Sr1 N2 C17 C18 128.1(3) . . . . ?
Sr1 N2 C17 C22 -47.6(5) . . . . ?
Sr2 N4 C39 C40 -84.2(4) . . . . ?
Sr2 N4 C39 C44 89.7(3) . . . . ?
Sr2 N5 C51 K2 32.7(4) . . . . ?
Sr2 N5 C51 C52 121.5(3) . . . . ?
Sr2 N5 C51 C56 -54.9(4) . . . . ?
K1 C17 C18 C19 -68.0(4) . . . . ?
K1 C17 C18 C23 115.7(3) . . . . ?
K1 C17 C22 C21 68.5(4) . . . . ?
K1 C17 C22 C26 -113.3(4) . . . . ?
K1 C18 C19 C20 -67.1(4) . . . . ?
K1 C18 C23 C24 178.4(2) . . . . ?
K1 C18 C23 C25 -59.0(4) . . . . ?
K1 C19 C20 C21 -67.4(5) . . . . ?
K1 C20 C21 C22 -66.1(4) . . . . ?
K1 C21 C22 C17 -67.0(4) . . . . ?
K1 C21 C22 C26 114.7(4) . . . . ?
K1 C22 C26 C27 151.8(4) . . . . ?
K1 C22 C26 C28 28.9(5) . . . . ?
K1 C40 C41 C42 -73.2(4) . . . . ?
K1 C40 C45 C46 3.8(6) . . . . ?
K1 C40 C45 C47 -120.3(5) . . . . ?
K1 C41 C42 C43 -79.8(4) . . . . ?
K1 C42 C43 C44 -78.0(4) . . . . ?
K1 C43 C44 C39 -67.1(4) . . . . ?
K1 C43 C44 C48 116.3(4) . . . . ?
K2 C7 C8 C9 75.9(4) 1_565 . . . ?
K2 C8 C9 C10 84.7(4) 1_565 . . . ?
K2 C9 C10 C5 78.6(4) 1_565 . . . ?
K2 C9 C10 C14 -103.4(4) 1_565 . . . ?
K2 C10 C14 C15A -135.0(7) 1_565 . . . ?
K2 C10 C14 C16A -9.5(9) 1_565 . . . ?
K2 C10 C14 C15B -110.3(14) 1_565 . . . ?
K2 C10 C14 C16B 15.6(15) 1_565 . . . ?
K2 C51 C52 C53 -64.7(4) . . . . ?
K2 C51 C52 C57 121.0(4) . . . . ?
K2 C51 C56 C55 64.5(4) . . . . ?
K2 C51 C56 C60 -120.6(4) . . . . ?
K2 C52 C53 C54 -66.6(4) . . . . ?
K2 C52 C57 C58 -55.8(5) . . . . ?
K2 C52 C57 C59 -177.6(3) . . . . ?
K2 C53 C54 C55 -70.5(4) . . . . ?
K2 C54 C55 C56 -69.3(4) . . . . ?
K2 C55 C56 C51 -66.3(4) . . . . ?
K2 C55 C56 C60 118.7(4) . . . . ?
K2 C56 C60 C61 40.3(5) . . . . ?
K2 C56 C60 C62 162.7(4) . . . . ?
Si1 N1 C5 C6 -83.2(6) . . . . ?
Si1 N1 C5 C10 104.6(6) . . . . ?
Si2 N2 C17 K1 -160.1(3) . . . . ?
Si2 N2 C17 C18 -71.2(6) . . . . ?
Si2 N2 C17 C22 113.1(4) . . . . ?
Si5 N4 C39 C40 108.0(6) . . . . ?
Si5 N4 C39 C44 -78.1(7) . . . . ?
Si6 N5 C51 K2 -161.0(3) . . . . ?
Si6 N5 C51 C52 -72.2(6) . . . . ?
Si6 N5 C51 C56 111.4(5) . . . . ?
O1 Si1 N1 Sr1 -4.63(19) . . . . ?
O1 Si1 N1 C5 171.1(5) . . . . ?
O1 Si2 N2 Sr1 3.27(17) . . . . ?
O1 Si2 N2 C17 -160.2(4) . . . . ?
O2 Si5 N4 Sr2 -6.00(19) . . . . ?
O2 Si5 N4 C39 162.7(6) . . . . ?
O2 Si6 N5 Sr2 0.29(18) . . . . ?
O2 Si6 N5 C51 -167.8(5) . . . . ?
N1 Si1 O1 Sr1 4.60(19) . . . . ?
N1 Si1 O1 Si2 -142.1(6) . . . . ?
N1 C5 C6 C7 -166.9(4) . . . . ?
N1 C5 C6 C11 9.5(6) . . . . ?
N1 C5 C10 K2 -132.2(3) . . . 1_565 ?
N1 C5 C10 C9 166.3(4) . . . . ?
N1 C5 C10 C14 -11.7(6) . . . . ?
N2 Si2 O1 Sr1 -3.27(17) . . . . ?
N2 Si2 O1 Si1 143.5(6) . . . . ?
N2 C17 C18 K1 -105.2(3) . . . . ?
N2 C17 C18 C19 -173.2(4) . . . . ?
N2 C17 C18 C23 10.4(6) . . . . ?
N2 C17 C22 K1 105.1(3) . . . . ?
N2 C17 C22 C21 173.5(4) . . . . ?
N2 C17 C22 C26 -8.2(6) . . . . ?
N4 Si5 O2 Sr2 6.09(19) . . . . ?
N4 Si5 O2 Si6 -148.6(6) . . . . ?
N4 C39 C40 K1 -131.4(3) . . . . ?
N4 C39 C40 C41 167.2(4) . . . . ?
N4 C39 C40 C45 -10.6(6) . . . . ?
N4 C39 C44 C43 -167.8(4) . . . . ?
N4 C39 C44 C48 8.8(5) . . . . ?
N5 Si6 O2 Sr2 -0.29(19) . . . . ?
N5 Si6 O2 Si5 154.4(6) . . . . ?
N5 C51 C52 K2 -109.3(3) . . . . ?
N5 C51 C52 C53 -174.0(4) . . . . ?
N5 C51 C52 C57 11.7(6) . . . . ?
N5 C51 C56 K2 109.3(3) . . . . ?
N5 C51 C56 C55 173.8(4) . . . . ?
N5 C51 C56 C60 -11.2(6) . . . . ?
C1 Si1 O1 Sr1 130.0(2) . . . . ?
C1 Si1 O1 Si2 -16.7(7) . . . . ?
C1 Si1 N1 Sr1 -121.2(2) . . . . ?
C1 Si1 N1 C5 54.5(6) . . . . ?
C2 Si1 O1 Sr1 -116.2(2) . . . . ?
C2 Si1 O1 Si2 97.0(6) . . . . ?
C2 Si1 N1 Sr1 109.7(2) . . . . ?
C2 Si1 N1 C5 -74.6(6) . . . . ?
C3 Si2 O1 Sr1 -123.5(2) . . . . ?
C3 Si2 O1 Si1 23.3(7) . . . . ?
C3 Si2 N2 Sr1 120.3(2) . . . . ?
C3 Si2 N2 C17 -43.2(5) . . . . ?
C4 Si2 O1 Sr1 121.45(18) . . . . ?
C4 Si2 O1 Si1 -91.8(6) . . . . ?
C4 Si2 N2 Sr1 -108.97(19) . . . . ?
C4 Si2 N2 C17 87.6(5) . . . . ?
C5 C6 C7 K2 -64.5(4) . . . 1_565 ?
C5 C6 C7 C8 -1.5(7) . . . . ?
C5 C6 C11 C12 -99.3(5) . . . . ?
C5 C6 C11 C13 136.5(5) . . . . ?
C5 C10 C14 C15A 115.0(8) . . . . ?
C5 C10 C14 C16A -119.5(9) . . . . ?
C5 C10 C14 C15B 139.7(14) . . . . ?
C5 C10 C14 C16B -94.5(15) . . . . ?
C6 C5 C10 K2 55.3(3) . . . 1_565 ?
C6 C5 C10 C9 -6.2(5) . . . . ?
C6 C5 C10 C14 175.8(4) . . . . ?
C6 C7 C8 K2 -77.9(4) . . . 1_565 ?
C6 C7 C8 C9 -2.0(7) . . . . ?
C7 C6 C11 C12 77.1(6) . . . . ?
C7 C6 C11 C13 -47.2(7) . . . . ?
C7 C8 C9 K2 -83.3(4) . . . 1_565 ?
C7 C8 C9 C10 1.3(7) . . . . ?
C8 C9 C10 K2 -75.7(4) . . . 1_565 ?
C8 C9 C10 C5 2.9(6) . . . . ?
C8 C9 C10 C14 -179.1(4) . . . . ?
C9 C10 C14 C15A -63.0(8) . . . . ?
C9 C10 C14 C16A 62.5(10) . . . . ?
C9 C10 C14 C15B -38.3(15) . . . . ?
C9 C10 C14 C16B 87.5(15) . . . . ?
C10 C5 C6 C7 5.6(6) . . . . ?
C10 C5 C6 C11 -178.0(4) . . . . ?
C11 C6 C7 K2 119.1(4) . . . 1_565 ?
C11 C6 C7 C8 -177.9(5) . . . . ?
C17 C18 C19 K1 66.3(3) . . . . ?
C17 C18 C19 C20 -0.8(7) . . . . ?
C17 C18 C23 C24 88.3(4) . . . . ?
C17 C18 C23 C25 -149.0(4) . . . . ?
C17 C22 C26 C27 -118.3(5) . . . . ?
C17 C22 C26 C28 118.8(5) . . . . ?
C18 C17 C22 K1 -71.0(3) . . . . ?
C18 C17 C22 C21 -2.5(6) . . . . ?
C18 C17 C22 C26 175.7(4) . . . . ?
C18 C19 C20 K1 66.1(4) . . . . ?
C18 C19 C20 C21 -1.3(8) . . . . ?
C19 C18 C23 C24 -88.1(5) . . . . ?
C19 C18 C23 C25 34.6(5) . . . . ?
C19 C20 C21 K1 67.5(4) . . . . ?
C19 C20 C21 C22 1.5(8) . . . . ?
C20 C21 C22 K1 67.6(5) . . . . ?
C20 C21 C22 C17 0.5(7) . . . . ?
C20 C21 C22 C26 -177.8(5) . . . . ?
C21 C22 C26 C27 60.0(6) . . . . ?
C21 C22 C26 C28 -62.9(6) . . . . ?
C22 C17 C18 K1 70.7(3) . . . . ?
C22 C17 C18 C19 2.7(6) . . . . ?
C22 C17 C18 C23 -173.7(3) . . . . ?
C23 C18 C19 K1 -117.3(4) . . . . ?
C23 C18 C19 C20 175.6(4) . . . . ?
C29 Si3 N3 Sr1 102.67(19) . . . . ?
C29 Si3 N3 K1 -3.9(2) . . . . ?
C29 Si3 N3 Si4 -124.3(3) . . . . ?
C30 Si3 N3 Sr1 -11.5(2) . . . . ?
C30 Si3 N3 K1 -118.00(18) . . . . ?
C30 Si3 N3 Si4 121.5(3) . . . . ?
C31 Si3 N3 Sr1 -131.5(2) . . . . ?
C31 Si3 N3 K1 122.0(2) . . . . ?
C31 Si3 N3 Si4 1.5(4) . . . . ?
C32 Si4 N3 Sr1 -109.1(2) . . . . ?
C32 Si4 N3 K1 -1.1(2) . . . . ?
C32 Si4 N3 Si3 119.5(3) . . . . ?
C33 Si4 N3 Sr1 6.8(2) . . . . ?
C33 Si4 N3 K1 114.78(17) . . . . ?
C33 Si4 N3 Si3 -124.6(3) . . . . ?
C34 Si4 N3 Sr1 128.53(19) . . . . ?
C34 Si4 N3 K1 -123.50(18) . . . . ?
C34 Si4 N3 Si3 -2.9(4) . . . . ?
C35 Si5 O2 Sr2 132.3(2) . . . . ?
C35 Si5 O2 Si6 -22.4(7) . . . . ?
C35 Si5 N4 Sr2 -122.3(2) . . . . ?
C35 Si5 N4 C39 46.3(7) . . . . ?
C36 Si5 O2 Sr2 -113.7(2) . . . . ?
C36 Si5 O2 Si6 91.6(7) . . . . ?
C36 Si5 N4 Sr2 107.6(2) . . . . ?
C36 Si5 N4 C39 -83.7(6) . . . . ?
C37 Si6 O2 Sr2 -121.3(3) . . . . ?
C37 Si6 O2 Si5 33.4(7) . . . . ?
C37 Si6 N5 Sr2 117.8(3) . . . . ?
C37 Si6 N5 C51 -50.3(6) . . . . ?
C38 Si6 O2 Sr2 124.2(2) . . . . ?
C38 Si6 O2 Si5 -81.1(7) . . . . ?
C38 Si6 N5 Sr2 -111.2(3) . . . . ?
C38 Si6 N5 C51 80.7(6) . . . . ?
C39 C40 C41 K1 76.0(4) . . . . ?
C39 C40 C41 C42 2.9(7) . . . . ?
C39 C40 C45 C46 -103.9(5) . . . . ?
C39 C40 C45 C47 132.0(5) . . . . ?
C39 C44 C48 C49A 160.2(13) . . . . ?
C39 C44 C48 C50A -74.1(11) . . . . ?
C39 C44 C48 C49B 132.8(17) . . . . ?
C39 C44 C48 C50B -99(2) . . . . ?
C40 C39 C44 C43 6.4(5) . . . . ?
C40 C39 C44 C48 -177.0(4) . . . . ?
C40 C41 C42 K1 81.9(5) . . . . ?
C40 C41 C42 C43 2.1(7) . . . . ?
C41 C40 C45 C46 78.3(6) . . . . ?
C41 C40 C45 C47 -45.8(7) . . . . ?
C41 C42 C43 K1 75.2(4) . . . . ?
C41 C42 C43 C44 -2.8(7) . . . . ?
C42 C43 C44 C39 -1.6(6) . . . . ?
C42 C43 C44 C48 -178.2(4) . . . . ?
C43 C44 C48 C49A -23.1(14) . . . . ?
C43 C44 C48 C50A 102.5(11) . . . . ?
C43 C44 C48 C49B -50.6(17) . . . . ?
C43 C44 C48 C50B 78(2) . . . . ?
C44 C39 C40 K1 54.4(3) . . . . ?
C44 C39 C40 C41 -7.0(6) . . . . ?
C44 C39 C40 C45 175.2(4) . . . . ?
C45 C40 C41 K1 -106.2(4) . . . . ?
C45 C40 C41 C42 -179.3(5) . . . . ?
C51 C52 C53 K2 66.2(3) . . . . ?
C51 C52 C53 C54 -0.4(7) . . . . ?
C51 C52 C57 C58 -150.6(4) . . . . ?
C51 C52 C57 C59 87.6(5) . . . . ?
C51 C56 C60 C61 135.6(5) . . . . ?
C51 C56 C60 C62 -102.0(5) . . . . ?
C52 C51 C56 K2 -67.3(3) . . . . ?
C52 C51 C56 C55 -2.8(6) . . . . ?
C52 C51 C56 C60 172.1(4) . . . . ?
C52 C53 C54 K2 68.8(4) . . . . ?
C52 C53 C54 C55 -1.7(7) . . . . ?
C53 C52 C57 C58 35.0(6) . . . . ?
C53 C52 C57 C59 -86.8(5) . . . . ?
C53 C54 C55 K2 70.7(4) . . . . ?
C53 C54 C55 C56 1.4(8) . . . . ?
C54 C55 C56 K2 67.2(5) . . . . ?
C54 C55 C56 C51 0.9(7) . . . . ?
C54 C55 C56 C60 -174.1(4) . . . . ?
C55 C56 C60 C61 -49.4(6) . . . . ?
C55 C56 C60 C62 73.0(6) . . . . ?
C56 C51 C52 K2 67.3(3) . . . . ?
C56 C51 C52 C53 2.5(6) . . . . ?
C56 C51 C52 C57 -171.8(4) . . . . ?
C57 C52 C53 K2 -119.4(4) . . . . ?
C57 C52 C53 C54 174.0(4) . . . . ?
C63 Si7 N6 Sr2 5.5(2) . . . . ?
C63 Si7 N6 K2 115.81(16) . . . . ?
C63 Si7 N6 Si8 -124.3(3) . . . . ?
C64 Si7 N6 Sr2 -110.65(19) . . . . ?
C64 Si7 N6 K2 -0.3(2) . . . . ?
C64 Si7 N6 Si8 119.6(3) . . . . ?
C65 Si7 N6 Sr2 127.3(2) . . . . ?
C65 Si7 N6 K2 -122.4(2) . . . . ?
C65 Si7 N6 Si8 -2.5(4) . . . . ?
C66 Si8 N6 Sr2 -6.3(2) . . . . ?
C66 Si8 N6 K2 -115.9(2) . . . . ?
C66 Si8 N6 Si7 124.7(3) . . . . ?
C67 Si8 N6 Sr2 108.5(2) . . . . ?
C67 Si8 N6 K2 -1.0(2) . . . . ?
C67 Si8 N6 Si7 -120.4(3) . . . . ?
C68 Si8 N6 Sr2 -127.7(2) . . . . ?
C68 Si8 N6 K2 122.71(19) . . . . ?
C68 Si8 N6 Si7 3.3(4) . . . . ?

loop_
_twin_individual_id
_twin_individual_mass_fraction_refined
1 0.674(12)
2 0.326(12)
